data_4133339
loop_
_publ_author_name
'Cirulli, Martina'
'Kaur, Amanpreet'
'Lewis, James E. M.'
'Zhang, Zhihui'
'Kitchen, Jonathan A.'
'Goldup, Stephen M.'
'Roessler, Maxie M.'

_publ_section_title
;
 Rotaxane-Based Transition Metal Complexes: Effect of the Mechanical Bond
 on Structure and Electronic Properties.
;
_journal_issue 2
_journal_name_full 'Journal of the American Chemical Society'
_journal_page_first 879
_journal_page_last 889
_journal_paper_doi 10.1021/jacs.8b09715
_journal_volume 141
_journal_year 2019
_chemical_formula_moiety 'C67 H80 N6 O2 Zn, 2(Cl O4), 1.67(C2 H3 N), 0.25(O)'
_chemical_formula_sum 'C70.33 H85 Cl2 N7.66 O10.25 Zn'
_chemical_formula_weight 1337.99
_space_group_crystal_system monoclinic
_space_group_IT_number 14
_space_group_name_Hall '-P 2ybc'
_space_group_name_H-M_alt 'P 1 21/c 1'
_atom_sites_solution_hydrogens geom
_audit_creation_date 2018-06-16
_audit_creation_method
;
Olex2 1.2
(compiled May 18 2018 14:05:52 for OlexSys, GUI svn.r5497)
;
_cell_angle_alpha 90
_cell_angle_beta 103.984(2)
_cell_angle_gamma 90
_cell_formula_units_Z 8
_cell_length_a 21.5821(3)
_cell_length_b 19.5966(3)
_cell_length_c 34.0945(6)
_cell_measurement_reflns_used 43042
_cell_measurement_temperature 100
_cell_measurement_theta_max 30.9270
_cell_measurement_theta_min 1.9690
_cell_volume 13992.4(4)
_computing_cell_refinement 'CrysAlisPro 1.171.39.46 (Rigaku OD, 2018)'
_computing_data_collection 'CrysAlisPro 1.171.39.46 (Rigaku OD, 2018)'
_computing_data_reduction 'CrysAlisPro 1.171.39.46 (Rigaku OD, 2018)'
_computing_molecular_graphics 'Olex2 (Dolomanov et al., 2009)'
_computing_publication_material 'Olex2 (Dolomanov et al., 2009)'
_computing_structure_refinement 'ShelXL (Sheldrick, 2015)'
_computing_structure_solution 'ShelXT (Sheldrick, 2015)'
_diffrn_ambient_temperature 100.15
_diffrn_detector 'CCD plate'
_diffrn_measured_fraction_theta_full 0.999
_diffrn_measured_fraction_theta_max 1.000
_diffrn_measurement_details
;
List of Runs (angles in degrees, time in seconds):

  # Type    Start    End  Width  t~exp~   \w     \q     \k     \f   Frames
--------------------------------------------------------------------------
  1  \w    -98.00  11.00   0.50   15.00    --  -11.50 -57.00 120.00  218
  2  \w    -97.00 -44.00   0.50   15.00    --  -11.50 -57.00-180.00  106
  3  \w    -21.00   5.00   0.50   15.00    --  -11.50 -57.00-180.00   52
  4  \w    -49.00  23.00   0.50   15.00    --  -11.50  70.00 -60.00  144
;
_diffrn_measurement_device 'four-circle diffractometer'
_diffrn_measurement_device_type 'XtaLAB AFC12 (RCD3): Kappa single'
_diffrn_measurement_method '\w scans'
_diffrn_orient_matrix_type 'CrysAlisPro convention (1999,Acta A55,543-557)'
_diffrn_orient_matrix_UB_11 -0.0123508000
_diffrn_orient_matrix_UB_12 0.0330109000
_diffrn_orient_matrix_UB_13 -0.0057858000
_diffrn_orient_matrix_UB_21 0.0073768000
_diffrn_orient_matrix_UB_22 0.0100271000
_diffrn_orient_matrix_UB_23 0.0206010000
_diffrn_orient_matrix_UB_31 0.0306664000
_diffrn_orient_matrix_UB_32 0.0108313000
_diffrn_orient_matrix_UB_33 -0.0015670000
_diffrn_radiation_monochromator mirror
_diffrn_radiation_probe x-ray
_diffrn_radiation_type MoK\a
_diffrn_radiation_wavelength 0.71073
_diffrn_reflns_av_R_equivalents 0.0281
_diffrn_reflns_av_unetI/netI 0.0319
_diffrn_reflns_Laue_measured_fraction_full 0.999
_diffrn_reflns_Laue_measured_fraction_max 1.000
_diffrn_reflns_limit_h_max 25
_diffrn_reflns_limit_h_min -26
_diffrn_reflns_limit_k_max 24
_diffrn_reflns_limit_k_min -19
_diffrn_reflns_limit_l_max 40
_diffrn_reflns_limit_l_min -42
_diffrn_reflns_number 88346
_diffrn_reflns_point_group_measured_fraction_full 0.999
_diffrn_reflns_point_group_measured_fraction_max 1.000
_diffrn_reflns_theta_full 25.242
_diffrn_reflns_theta_max 25.999
_diffrn_reflns_theta_min 1.721
_diffrn_source 'Rotating-anode X-ray tube'
_diffrn_source_type 'Rigaku (Mo) X-ray Source'
_exptl_absorpt_coefficient_mu 0.489
_exptl_absorpt_correction_T_max 1.00000
_exptl_absorpt_correction_T_min 0.87570
_exptl_absorpt_correction_type multi-scan
_exptl_absorpt_process_details
;
CrysAlisPro 1.171.39.46 (Rigaku Oxford Diffraction, 2018)
Empirical absorption correction using spherical harmonics,
 implemented in SCALE3 ABSPACK scaling algorithm.
;
_exptl_crystal_colour colourless
_exptl_crystal_colour_primary colourless
_exptl_crystal_density_diffrn 1.270
_exptl_crystal_description block
_exptl_crystal_F_000 5653
_exptl_crystal_size_max 0.3
_exptl_crystal_size_mid 0.2
_exptl_crystal_size_min 0.2
_refine_diff_density_max 1.642
_refine_diff_density_min -0.967
_refine_diff_density_rms 0.092
_refine_ls_extinction_method none
_refine_ls_goodness_of_fit_ref 1.062
_refine_ls_hydrogen_treatment constr
_refine_ls_matrix_type full
_refine_ls_number_parameters 1678
_refine_ls_number_reflns 27480
_refine_ls_number_restraints 0
_refine_ls_restrained_S_all 1.062
_refine_ls_R_factor_all 0.0723
_refine_ls_R_factor_gt 0.0604
_refine_ls_shift/su_max 0.001
_refine_ls_shift/su_mean 0.000
_refine_ls_structure_factor_coef Fsqd
_refine_ls_weighting_details 'w=1/[\s^2^(Fo^2^)+(0.0875P)^2^+30.1451P] where P=(Fo^2^+2Fc^2^)/3'
_refine_ls_weighting_scheme calc
_refine_ls_wR_factor_gt 0.1711
_refine_ls_wR_factor_ref 0.1786
_reflns_Friedel_coverage 0.000
_reflns_number_gt 22915
_reflns_number_total 27480
_reflns_threshold_expression 'I > 2\s(I)'
_cod_data_source_file ja8b09715_si_008.cif
_cod_data_source_block 5-Zn(II)
_cod_database_code 4133339
_shelx_shelxl_version_number 2018/1
_chemical_oxdiff_formula 'C70 H85 Cl2 N8 O10 Zn'
_shelx_space_group_comment
;
The symmetry employed for this shelxl refinement is uniquely defined
by the following loop, which should always be used as a source of
symmetry information in preference to the above space-group names.
They are only intended as comments.
;
_shelx_estimated_absorpt_t_max 0.908
_shelx_estimated_absorpt_t_min 0.867
_reflns_odcompleteness_completeness 99.91
_reflns_odcompleteness_iscentric 1
_reflns_odcompleteness_theta 27.42
_olex2_refinement_description
;
1. Fixed Uiso
 At 1.2 times of:
  All C(H) groups, All C(H,H) groups
 At 1.5 times of:
  All C(H,H,H) groups
2. Others
 Fixed Sof: N401(0.33) C401(0.33) C402(0.33) H40A(0.33) H40B(0.33) H40C(0.33)
 C501(0.6) C502(0.6) H50A(0.6) H50B(0.6) H50C(0.6) C503(0.4) C504(0.4)
 H50D(0.4) H50E(0.4) H50F(0.4) O201(0.5)
3.a Secondary CH2 refined with riding coordinates:
 C11(H11A,H11B), C12(H12A,H12B), C13(H13A,H13B), C20(H20A,H20B), C21(H21A,
 H21B), C22(H22A,H22B), C23(H23A,H23B), C30(H30A,H30B), C31(H31A,H31B),
 C32(H32A,H32B), C111(H11C,H11D), C112(H11E,H11F), C113(H11G,H11H), C120(H12C,
 H12D), C121(H12E,H12F), C122(H12G,H12H), C123(H12I,H12J), C130(H13C,H13D),
 C131(H13E,H13F), C132(H13G,H13H)
3.b Aromatic/amide H refined with riding coordinates:
 C2(H2), C3(H3), C4(H4), C7(H7), C8(H8), C9(H9), C15(H15), C16(H16), C18(H18),
 C19(H19), C25(H25), C26(H26), C28(H28), C29(H29), C33(H33), C36(H36), C37(H37),
  C38(H38), C41(H41), C43(H43), C45(H45), C55(H55), C57(H57), C59(H59),
 C102(H102), C103(H103), C104(H104), C107(H107), C108(H108), C109(H109),
 C115(H115), C116(H116), C118(H118), C119(H119), C125(H125), C126(H126),
 C128(H128), C129(H129), C133(H133), C136(H136), C137(H137), C138(H138),
 C141(H141), C143(H143), C145(H145), C155(H155), C157(H157), C159(H159)
3.c Idealised Me refined as rotating group:
 C47(H47A,H47B,H47C), C48(H48A,H48B,H48C), C49(H49A,H49B,H49C), C51(H51A,H51B,
 H51C), C52(H52A,H52B,H52C), C53(H53A,H53B,H53C), C61(H61A,H61B,H61C), C62(H62A,
 H62B,H62C), C63(H63A,H63B,H63C), C65(H65A,H65B,H65C), C66(H66A,H66B,H66C),
 C67(H67A,H67B,H67C), C147(H14A,H14B,H14C), C148(H14D,H14E,H14F), C149(H14G,
 H14H,H14I), C151(H15A,H15B,H15C), C152(H15D,H15E,H15F), C153(H15G,H15H,H15I),
 C161(H16A,H16B,H16C), C162(H16D,H16E,H16F), C163(H16G,H16H,H16I), C165(H16J,
 H16K,H16L), C166(H16M,H16N,H16O), C167(H16P,H16Q,H16R), C202(H20C,H20D,H20E),
 C302(H30C,H30D,H30E), C402(H40A,H40B,H40C), C502(H50A,H50B,H50C), C504(H50D,
 H50E,H50F)
;
_olex2_submission_special_instructions 'No special instructions were received'
_oxdiff_exptl_absorpt_empirical_details
;
Empirical correction (ABSPACK) includes:
- Absorption correction using spherical harmonics
- Frame scaling
;
_oxdiff_exptl_absorpt_empirical_full_max 1.263
_oxdiff_exptl_absorpt_empirical_full_min 0.826

loop_
_space_group_symop_operation_xyz
'x, y, z'
'-x, y+1/2, -z+1/2'
'-x, -y, -z'
'x, -y-1/2, z-1/2'

loop_
_atom_site_label
_atom_site_type_symbol
_atom_site_fract_x
_atom_site_fract_y
_atom_site_fract_z
_atom_site_U_iso_or_equiv
_atom_site_adp_type
_atom_site_occupancy
_atom_site_site_symmetry_order
_atom_site_calc_flag
_atom_site_refinement_flags_posn
_atom_site_refinement_flags_occupancy
_atom_site_disorder_assembly
_atom_site_disorder_group
Zn01 Zn 0.20074(2) 0.45813(2) 0.77290(2) 0.01551(9) Uani 1 1 d . . . .
O1 O -0.01594(11) 0.37222(11) 0.61034(7) 0.0253(5) Uani 1 1 d . . . .
O2 O -0.08850(10) 0.55812(11) 0.65170(6) 0.0223(5) Uani 1 1 d . . . .
N2 N 0.25579(11) 0.53123(12) 0.80378(7) 0.0162(5) Uani 1 1 d . . . .
N1 N 0.27516(11) 0.39769(12) 0.79437(7) 0.0162(5) Uani 1 1 d . . . .
N3 N 0.11466(11) 0.42015(12) 0.78051(7) 0.0156(5) Uani 1 1 d . . . .
N4 N 0.14609(11) 0.47930(12) 0.71847(7) 0.0170(5) Uani 1 1 d . . . .
N5 N 0.15612(12) 0.50561(13) 0.68546(8) 0.0200(5) Uani 1 1 d . . . .
N6 N 0.09967(11) 0.50516(12) 0.65894(7) 0.0162(5) Uani 1 1 d . . . .
C1 C 0.24319(14) 0.59819(15) 0.80415(9) 0.0200(6) Uani 1 1 d . . . .
C2 C 0.28985(15) 0.64349(16) 0.82400(11) 0.0270(7) Uani 1 1 d . . . .
H2 H 0.280684 0.690822 0.824748 0.032 Uiso 1 1 calc R . . .
C3 C 0.34950(16) 0.61902(17) 0.84257(11) 0.0304(8) Uani 1 1 d . . . .
H3 H 0.381772 0.649553 0.856184 0.036 Uiso 1 1 calc R . . .
C4 C 0.36255(15) 0.54988(16) 0.84143(10) 0.0244(7) Uani 1 1 d . . . .
H4 H 0.403620 0.532507 0.854050 0.029 Uiso 1 1 calc R . . .
C5 C 0.31454(13) 0.50688(15) 0.82154(9) 0.0175(6) Uani 1 1 d . . . .
C6 C 0.32452(13) 0.43254(15) 0.81774(9) 0.0173(6) Uani 1 1 d . . . .
C7 C 0.38072(14) 0.40003(17) 0.83627(10) 0.0235(7) Uani 1 1 d . . . .
H7 H 0.414864 0.424617 0.853186 0.028 Uiso 1 1 calc R . . .
C8 C 0.38626(15) 0.33067(17) 0.82965(11) 0.0282(7) Uani 1 1 d . . . .
H8 H 0.424580 0.307210 0.841876 0.034 Uiso 1 1 calc R . . .
C9 C 0.33620(16) 0.29626(16) 0.80542(11) 0.0278(7) Uani 1 1 d . . . .
H9 H 0.339932 0.248893 0.800520 0.033 Uiso 1 1 calc R . . .
C10 C 0.27992(14) 0.33056(15) 0.78798(10) 0.0207(6) Uani 1 1 d . . . .
C11 C 0.22221(15) 0.29541(16) 0.76269(10) 0.0252(7) Uani 1 1 d . . . .
H11A H 0.192714 0.330603 0.747902 0.030 Uiso 1 1 calc R . . .
H11B H 0.200017 0.271611 0.780987 0.030 Uiso 1 1 calc R . . .
C12 C 0.23504(15) 0.24450(16) 0.73251(10) 0.0247(7) Uani 1 1 d . . . .
H12A H 0.266632 0.210582 0.746651 0.030 Uiso 1 1 calc R . . .
H12B H 0.253562 0.268390 0.712434 0.030 Uiso 1 1 calc R . . .
C13 C 0.17408(16) 0.20766(16) 0.71068(10) 0.0266(7) Uani 1 1 d . . . .
H13A H 0.185515 0.171814 0.693213 0.032 Uiso 1 1 calc R . . .
H13B H 0.155630 0.184660 0.731100 0.032 Uiso 1 1 calc R . . .
C14 C 0.12357(15) 0.25284(15) 0.68503(10) 0.0227(6) Uani 1 1 d . . . .
C15 C 0.06245(15) 0.25433(16) 0.69087(10) 0.0249(7) Uani 1 1 d . . . .
H15 H 0.053114 0.228044 0.712137 0.030 Uiso 1 1 calc R . . .
C16 C 0.01421(15) 0.29310(16) 0.66658(10) 0.0239(7) Uani 1 1 d . . . .
H16 H -0.027482 0.293134 0.671179 0.029 Uiso 1 1 calc R . . .
C17 C 0.02746(15) 0.33148(15) 0.63578(9) 0.0216(6) Uani 1 1 d . . . .
C18 C 0.08897(16) 0.33154(17) 0.62955(10) 0.0265(7) Uani 1 1 d . . . .
H18 H 0.098378 0.358457 0.608551 0.032 Uiso 1 1 calc R . . .
C19 C 0.13602(16) 0.29265(17) 0.65382(10) 0.0263(7) Uani 1 1 d . . . .
H19 H 0.177745 0.292850 0.649271 0.032 Uiso 1 1 calc R . . .
C20 C -0.07525(15) 0.38445(16) 0.62084(10) 0.0246(7) Uani 1 1 d . . . .
H20A H -0.067740 0.395672 0.649924 0.030 Uiso 1 1 calc R . . .
H20B H -0.102809 0.343477 0.615236 0.030 Uiso 1 1 calc R . . .
C21 C -0.10658(16) 0.44364(17) 0.59538(10) 0.0259(7) Uani 1 1 d . . . .
H21A H -0.124778 0.427184 0.567522 0.031 Uiso 1 1 calc R . . .
H21B H -0.073491 0.477997 0.594108 0.031 Uiso 1 1 calc R . . .
C22 C -0.15921(15) 0.47808(17) 0.61082(10) 0.0282(7) Uani 1 1 d . . . .
H22A H -0.178356 0.514640 0.591668 0.034 Uiso 1 1 calc R . . .
H22B H -0.193040 0.444125 0.611159 0.034 Uiso 1 1 calc R . . .
C23 C -0.13724(15) 0.50859(16) 0.65248(10) 0.0250(7) Uani 1 1 d . . . .
H23A H -0.173594 0.530682 0.660457 0.030 Uiso 1 1 calc R . . .
H23B H -0.120054 0.472395 0.672399 0.030 Uiso 1 1 calc R . . .
C24 C -0.05452(14) 0.58345(15) 0.68813(9) 0.0196(6) Uani 1 1 d . . . .
C25 C -0.01131(15) 0.63547(16) 0.68601(10) 0.0228(6) Uani 1 1 d . . . .
H25 H -0.009541 0.653934 0.660537 0.027 Uiso 1 1 calc R . . .
C26 C 0.02885(15) 0.66003(15) 0.72095(10) 0.0235(6) Uani 1 1 d . . . .
H26 H 0.058162 0.695360 0.719121 0.028 Uiso 1 1 calc R . . .
C27 C 0.02755(14) 0.63451(15) 0.75869(10) 0.0223(6) Uani 1 1 d . . . .
C28 C -0.01704(15) 0.58444(16) 0.76035(10) 0.0236(6) Uani 1 1 d . . . .
H28 H -0.019597 0.567096 0.785931 0.028 Uiso 1 1 calc R . . .
C29 C -0.05819(15) 0.55883(16) 0.72559(10) 0.0229(6) Uani 1 1 d . . . .
H29 H -0.088579 0.524714 0.727531 0.027 Uiso 1 1 calc R . . .
C30 C 0.07117(15) 0.66101(16) 0.79715(10) 0.0245(7) Uani 1 1 d . . . .
H30A H 0.047337 0.661558 0.818579 0.029 Uiso 1 1 calc R . . .
H30B H 0.082830 0.708728 0.792634 0.029 Uiso 1 1 calc R . . .
C31 C 0.13294(15) 0.61961(16) 0.81240(10) 0.0232(6) Uani 1 1 d . . . .
H31A H 0.155660 0.637091 0.839268 0.028 Uiso 1 1 calc R . . .
H31B H 0.121631 0.571350 0.815731 0.028 Uiso 1 1 calc R . . .
C32 C 0.17766(14) 0.62290(15) 0.78401(9) 0.0201(6) Uani 1 1 d . . . .
H32A H 0.160064 0.594587 0.759834 0.024 Uiso 1 1 calc R . . .
H32B H 0.180248 0.670584 0.774939 0.024 Uiso 1 1 calc R . . .
C33 C 0.05311(13) 0.47967(14) 0.67492(9) 0.0169(6) Uani 1 1 d . . . .
H33 H 0.009096 0.474513 0.662138 0.020 Uiso 1 1 calc R . . .
C34 C 0.08376(13) 0.46292(14) 0.71379(9) 0.0161(6) Uani 1 1 d . . . .
C35 C 0.06607(13) 0.42757(14) 0.74715(8) 0.0156(6) Uani 1 1 d . . . .
C36 C 0.00661(14) 0.39880(15) 0.74392(9) 0.0185(6) Uani 1 1 d . . . .
H36 H -0.027205 0.406685 0.720737 0.022 Uiso 1 1 calc R . . .
C37 C -0.00252(14) 0.35824(16) 0.77524(9) 0.0227(6) Uani 1 1 d . . . .
H37 H -0.042733 0.337325 0.773771 0.027 Uiso 1 1 calc R . . .
C38 C 0.04727(15) 0.34855(16) 0.80853(9) 0.0227(6) Uani 1 1 d . . . .
H38 H 0.041963 0.319686 0.829862 0.027 Uiso 1 1 calc R . . .
C39 C 0.10559(14) 0.38108(15) 0.81100(9) 0.0174(6) Uani 1 1 d . . . .
C40 C 0.15931(13) 0.37165(15) 0.84668(9) 0.0183(6) Uani 1 1 d . . . .
C41 C 0.19012(14) 0.42692(15) 0.86859(9) 0.0181(6) Uani 1 1 d . . . .
H41 H 0.177084 0.472008 0.860221 0.022 Uiso 1 1 calc R . . .
C42 C 0.23980(14) 0.41691(15) 0.90261(9) 0.0196(6) Uani 1 1 d . . . .
C43 C 0.25840(15) 0.34986(16) 0.91267(9) 0.0232(7) Uani 1 1 d . . . .
H43 H 0.293343 0.342270 0.935236 0.028 Uiso 1 1 calc R . . .
C44 C 0.22871(15) 0.29352(16) 0.89155(10) 0.0249(7) Uani 1 1 d . . . .
C45 C 0.17760(15) 0.30519(16) 0.85883(9) 0.0221(6) Uani 1 1 d . . . .
H45 H 0.154861 0.267669 0.844575 0.027 Uiso 1 1 calc R . . .
C46 C 0.27097(15) 0.47481(16) 0.93035(10) 0.0238(7) Uani 1 1 d . . . .
C47 C 0.25424(18) 0.4662(2) 0.97119(10) 0.0342(8) Uani 1 1 d . . . .
H47A H 0.270897 0.422518 0.983212 0.051 Uiso 1 1 calc GR . . .
H47B H 0.207745 0.467184 0.967278 0.051 Uiso 1 1 calc GR . . .
H47C H 0.273359 0.503546 0.989233 0.051 Uiso 1 1 calc GR . . .
C48 C 0.24774(17) 0.54501(16) 0.91354(11) 0.0292(7) Uani 1 1 d . . . .
H48A H 0.201780 0.548949 0.911417 0.044 Uiso 1 1 calc GR . . .
H48B H 0.256099 0.550617 0.886725 0.044 Uiso 1 1 calc GR . . .
H48C H 0.270440 0.580495 0.931705 0.044 Uiso 1 1 calc GR . . .
C49 C 0.34398(15) 0.47186(17) 0.93672(10) 0.0280(7) Uani 1 1 d . . . .
H49A H 0.354941 0.475295 0.910517 0.042 Uiso 1 1 calc GR . . .
H49B H 0.359980 0.428554 0.949652 0.042 Uiso 1 1 calc GR . . .
H49C H 0.363528 0.509856 0.954029 0.042 Uiso 1 1 calc GR . . .
C50 C 0.25252(17) 0.22154(17) 0.90539(11) 0.0329(8) Uani 1 1 d . . . .
C51 C 0.2465(2) 0.2099(2) 0.94877(14) 0.0489(11) Uani 1 1 d . . . .
H51A H 0.201956 0.216150 0.949936 0.073 Uiso 1 1 calc GR . . .
H51B H 0.273557 0.242726 0.966851 0.073 Uiso 1 1 calc GR . . .
H51C H 0.260230 0.163398 0.957248 0.073 Uiso 1 1 calc GR . . .
C52 C 0.2142(2) 0.1663(2) 0.87809(16) 0.0605(15) Uani 1 1 d . . . .
H52A H 0.217027 0.173878 0.850155 0.091 Uiso 1 1 calc GR . . .
H52B H 0.169459 0.168504 0.879484 0.091 Uiso 1 1 calc GR . . .
H52C H 0.231760 0.121325 0.887178 0.091 Uiso 1 1 calc GR . . .
C53 C 0.32231(18) 0.21380(18) 0.90368(12) 0.0370(9) Uani 1 1 d . . . .
H53A H 0.348632 0.246553 0.922216 0.055 Uiso 1 1 calc GR . . .
H53B H 0.326221 0.222559 0.876085 0.055 Uiso 1 1 calc GR . . .
H53C H 0.336822 0.167320 0.911658 0.055 Uiso 1 1 calc GR . . .
C54 C 0.09794(14) 0.52661(14) 0.61832(9) 0.0178(6) Uani 1 1 d . . . .
C55 C 0.04477(14) 0.56009(14) 0.59559(9) 0.0180(6) Uani 1 1 d . . . .
H55 H 0.007886 0.566362 0.605763 0.022 Uiso 1 1 calc R . . .
C56 C 0.04655(14) 0.58422(15) 0.55768(9) 0.0189(6) Uani 1 1 d . . . .
C57 C 0.10195(15) 0.57320(15) 0.54411(9) 0.0210(6) Uani 1 1 d . . . .
H57 H 0.103672 0.590569 0.518379 0.025 Uiso 1 1 calc R . . .
C58 C 0.15447(14) 0.53808(15) 0.56651(9) 0.0213(6) Uani 1 1 d . . . .
C59 C 0.15196(14) 0.51480(15) 0.60473(9) 0.0196(6) Uani 1 1 d . . . .
H59 H 0.187169 0.491058 0.621183 0.024 Uiso 1 1 calc R . . .
C60 C 0.21501(15) 0.52427(18) 0.55202(10) 0.0273(7) Uani 1 1 d . . . .
C61 C 0.23241(18) 0.4491(2) 0.55791(12) 0.0362(8) Uani 1 1 d . . . .
H61A H 0.196425 0.421220 0.543438 0.054 Uiso 1 1 calc GR . . .
H61B H 0.242137 0.438032 0.586782 0.054 Uiso 1 1 calc GR . . .
H61C H 0.269887 0.439687 0.547303 0.054 Uiso 1 1 calc GR . . .
C62 C 0.26963(17) 0.5680(2) 0.57688(13) 0.0440(10) Uani 1 1 d . . . .
H62A H 0.276493 0.556540 0.605581 0.066 Uiso 1 1 calc GR . . .
H62B H 0.258443 0.616425 0.572895 0.066 Uiso 1 1 calc GR . . .
H62C H 0.308790 0.559030 0.568006 0.066 Uiso 1 1 calc GR . . .
C63 C 0.20565(18) 0.5407(2) 0.50729(11) 0.0379(9) Uani 1 1 d . . . .
H63A H 0.197861 0.589746 0.503006 0.057 Uiso 1 1 calc GR . . .
H63B H 0.168980 0.515132 0.491571 0.057 Uiso 1 1 calc GR . . .
H63C H 0.244095 0.527903 0.498538 0.057 Uiso 1 1 calc GR . . .
C64 C -0.00837(15) 0.62561(15) 0.53129(10) 0.0221(6) Uani 1 1 d . . . .
C65 C -0.06721(16) 0.62733(19) 0.54876(12) 0.0330(8) Uani 1 1 d . . . .
H65A H -0.056106 0.648731 0.575530 0.049 Uiso 1 1 calc GR . . .
H65B H -0.082154 0.580642 0.551159 0.049 Uiso 1 1 calc GR . . .
H65C H -0.101098 0.653702 0.530815 0.049 Uiso 1 1 calc GR . . .
C66 C 0.01572(18) 0.69864(17) 0.52900(12) 0.0349(8) Uani 1 1 d . . . .
H66A H 0.052222 0.698273 0.516608 0.052 Uiso 1 1 calc GR . . .
H66B H 0.028907 0.717758 0.556316 0.052 Uiso 1 1 calc GR . . .
H66C H -0.018567 0.726627 0.512628 0.052 Uiso 1 1 calc GR . . .
C67 C -0.02730(18) 0.5959(2) 0.48865(11) 0.0378(9) Uani 1 1 d . . . .
H67A H -0.041809 0.548747 0.489886 0.057 Uiso 1 1 calc GR . . .
H67B H 0.009640 0.596700 0.476665 0.057 Uiso 1 1 calc GR . . .
H67C H -0.061898 0.623225 0.472036 0.057 Uiso 1 1 calc GR . . .
Zn02 Zn 0.29917(2) 0.65776(2) 0.22897(2) 0.01770(9) Uani 1 1 d . . . .
O101 O 0.58915(10) 0.76372(11) 0.33988(7) 0.0251(5) Uani 1 1 d . . . .
O102 O 0.52718(11) 0.58074(12) 0.39483(8) 0.0318(5) Uani 1 1 d . . . .
N101 N 0.22461(11) 0.59608(12) 0.21341(7) 0.0179(5) Uani 1 1 d . . . .
N102 N 0.24179(12) 0.72719(13) 0.19656(7) 0.0190(5) Uani 1 1 d . . . .
N103 N 0.38136(12) 0.61705(13) 0.21731(8) 0.0195(5) Uani 1 1 d . . . .
N104 N 0.35871(11) 0.67995(12) 0.28121(8) 0.0186(5) Uani 1 1 d . . . .
N105 N 0.35330(11) 0.70700(13) 0.31526(8) 0.0190(5) Uani 1 1 d . . . .
N106 N 0.41196(11) 0.70540(12) 0.33957(8) 0.0182(5) Uani 1 1 d . . . .
C101 C 0.22092(14) 0.53019(15) 0.22356(9) 0.0209(6) Uani 1 1 d . . . .
C102 C 0.16448(16) 0.49442(17) 0.20904(10) 0.0269(7) Uani 1 1 d . . . .
H102 H 0.161232 0.448200 0.216706 0.032 Uiso 1 1 calc R . . .
C103 C 0.11365(16) 0.52569(18) 0.18373(11) 0.0309(8) Uani 1 1 d . . . .
H103 H 0.075334 0.500930 0.173388 0.037 Uiso 1 1 calc R . . .
C104 C 0.11789(15) 0.59319(18) 0.17318(10) 0.0260(7) Uani 1 1 d . . . .
H104 H 0.083025 0.615323 0.155358 0.031 Uiso 1 1 calc R . . .
C105 C 0.17393(14) 0.62771(16) 0.18912(9) 0.0199(6) Uani 1 1 d . . . .
C106 C 0.18287(14) 0.70155(16) 0.18158(9) 0.0204(6) Uani 1 1 d . . . .
C107 C 0.13330(16) 0.74240(18) 0.16104(10) 0.0275(7) Uani 1 1 d . . . .
H107 H 0.091927 0.723966 0.150445 0.033 Uiso 1 1 calc R . . .
C108 C 0.14559(17) 0.81078(18) 0.15635(11) 0.0327(8) Uani 1 1 d . . . .
H108 H 0.112555 0.839799 0.142012 0.039 Uiso 1 1 calc R . . .
C109 C 0.20533(17) 0.83681(17) 0.17234(11) 0.0289(7) Uani 1 1 d . . . .
H109 H 0.213645 0.883876 0.169306 0.035 Uiso 1 1 calc R . . .
C110 C 0.25368(15) 0.79403(15) 0.19302(9) 0.0222(6) Uani 1 1 d . . . .
C111 C 0.31945(15) 0.82073(16) 0.21055(10) 0.0238(7) Uani 1 1 d . . . .
H11C H 0.338799 0.795186 0.235560 0.029 Uiso 1 1 calc R . . .
H11D H 0.316752 0.869341 0.217865 0.029 Uiso 1 1 calc R . . .
C112 C 0.36226(16) 0.81411(17) 0.18091(10) 0.0273(7) Uani 1 1 d . . . .
H11E H 0.338107 0.829129 0.153792 0.033 Uiso 1 1 calc R . . .
H11F H 0.373624 0.765501 0.178924 0.033 Uiso 1 1 calc R . . .
C113 C 0.42375(16) 0.85629(18) 0.19349(10) 0.0293(7) Uani 1 1 d . . . .
H11G H 0.446108 0.854904 0.171342 0.035 Uiso 1 1 calc R . . .
H11H H 0.412155 0.904391 0.197008 0.035 Uiso 1 1 calc R . . .
C114 C 0.46919(15) 0.83239(16) 0.23197(10) 0.0258(7) Uani 1 1 d . . . .
C115 C 0.46854(16) 0.86025(16) 0.26946(10) 0.0267(7) Uani 1 1 d . . . .
H115 H 0.438943 0.895524 0.270832 0.032 Uiso 1 1 calc R . . .
C116 C 0.50969(15) 0.83804(16) 0.30462(10) 0.0257(7) Uani 1 1 d . . . .
H116 H 0.508481 0.858155 0.329781 0.031 Uiso 1 1 calc R . . .
C117 C 0.55326(15) 0.78574(16) 0.30313(10) 0.0245(7) Uani 1 1 d . . . .
C118 C 0.55637(15) 0.75896(17) 0.26624(11) 0.0271(7) Uani 1 1 d . . . .
H118 H 0.587084 0.724971 0.264695 0.032 Uiso 1 1 calc R . . .
C119 C 0.51402(16) 0.78229(18) 0.23129(11) 0.0287(7) Uani 1 1 d . . . .
H119 H 0.515993 0.763069 0.206040 0.034 Uiso 1 1 calc R . . .
C120 C 0.63538(15) 0.71090(17) 0.33913(11) 0.0290(7) Uani 1 1 d . . . .
H12C H 0.669527 0.728776 0.327102 0.035 Uiso 1 1 calc R . . .
H12D H 0.614518 0.672114 0.322444 0.035 Uiso 1 1 calc R . . .
C121 C 0.66348(15) 0.68741(18) 0.38166(11) 0.0313(8) Uani 1 1 d . . . .
H12E H 0.683763 0.726991 0.397814 0.038 Uiso 1 1 calc R . . .
H12F H 0.697465 0.653693 0.381236 0.038 Uiso 1 1 calc R . . .
C122 C 0.61573(16) 0.65529(17) 0.40280(12) 0.0306(8) Uani 1 1 d . . . .
H12G H 0.637699 0.645510 0.431247 0.037 Uiso 1 1 calc R . . .
H12H H 0.581289 0.688577 0.402962 0.037 Uiso 1 1 calc R . . .
C123 C 0.58615(16) 0.58988(17) 0.38296(12) 0.0322(8) Uani 1 1 d . . . .
H12I H 0.578043 0.593453 0.353187 0.039 Uiso 1 1 calc R . . .
H12J H 0.615062 0.550768 0.392100 0.039 Uiso 1 1 calc R . . .
C124 C 0.48232(16) 0.53812(16) 0.37174(11) 0.0275(7) Uani 1 1 d . . . .
C125 C 0.49177(16) 0.49875(17) 0.34034(12) 0.0323(8) Uani 1 1 d . . . .
H125 H 0.532030 0.498453 0.333658 0.039 Uiso 1 1 calc R . . .
C126 C 0.44151(17) 0.45926(17) 0.31843(12) 0.0321(8) Uani 1 1 d . . . .
H126 H 0.448072 0.432327 0.296620 0.039 Uiso 1 1 calc R . . .
C127 C 0.38243(16) 0.45802(16) 0.32741(11) 0.0275(7) Uani 1 1 d . . . .
C128 C 0.37446(17) 0.49771(18) 0.35966(11) 0.0318(8) Uani 1 1 d . . . .
H128 H 0.334441 0.497441 0.366655 0.038 Uiso 1 1 calc R . . .
C129 C 0.42318(17) 0.53730(17) 0.38160(11) 0.0307(7) Uani 1 1 d . . . .
H129 H 0.416650 0.564088 0.403473 0.037 Uiso 1 1 calc R . . .
C130 C 0.32924(16) 0.41335(16) 0.30431(11) 0.0306(8) Uani 1 1 d . . . .
H13C H 0.317871 0.380265 0.323377 0.037 Uiso 1 1 calc R . . .
H13D H 0.345377 0.386974 0.284086 0.037 Uiso 1 1 calc R . . .
C131 C 0.26848(16) 0.45098(17) 0.28244(11) 0.0270(7) Uani 1 1 d . . . .
H13E H 0.235301 0.417133 0.270354 0.032 Uiso 1 1 calc R . . .
H13F H 0.252315 0.478214 0.302318 0.032 Uiso 1 1 calc R . . .
C132 C 0.27996(15) 0.49798(16) 0.24939(10) 0.0235(7) Uani 1 1 d . . . .
H13G H 0.309544 0.534695 0.262137 0.028 Uiso 1 1 calc R . . .
H13H H 0.301381 0.471547 0.231706 0.028 Uiso 1 1 calc R . . .
C133 C 0.45479(14) 0.67776(15) 0.32121(9) 0.0198(6) Uani 1 1 d . . . .
H133 H 0.499233 0.671259 0.332139 0.024 Uiso 1 1 calc R . . .
C134 C 0.41984(14) 0.66114(14) 0.28326(9) 0.0187(6) Uani 1 1 d . . . .
C135 C 0.43297(14) 0.62462(15) 0.24892(9) 0.0207(6) Uani 1 1 d . . . .
C136 C 0.49132(15) 0.59584(17) 0.24940(10) 0.0252(7) Uani 1 1 d . . . .
H136 H 0.526892 0.602947 0.271637 0.030 Uiso 1 1 calc R . . .
C137 C 0.49710(16) 0.55640(18) 0.21689(11) 0.0288(7) Uani 1 1 d . . . .
H137 H 0.536926 0.536315 0.216310 0.035 Uiso 1 1 calc R . . .
C138 C 0.44434(16) 0.54656(17) 0.18531(10) 0.0273(7) Uani 1 1 d . . . .
H138 H 0.447298 0.518417 0.163145 0.033 Uiso 1 1 calc R . . .
C139 C 0.38669(15) 0.57796(16) 0.18596(9) 0.0224(6) Uani 1 1 d . . . .
C140 C 0.32875(15) 0.56470(16) 0.15321(9) 0.0217(6) Uani 1 1 d . . . .
C141 C 0.29513(15) 0.61687(16) 0.12924(9) 0.0230(6) Uani 1 1 d . . . .
H141 H 0.308507 0.662944 0.134047 0.028 Uiso 1 1 calc R . . .
C142 C 0.24192(15) 0.60117(16) 0.09825(10) 0.0228(6) Uani 1 1 d . . . .
C143 C 0.22257(15) 0.53323(16) 0.09306(10) 0.0237(7) Uani 1 1 d . . . .
H143 H 0.185487 0.522550 0.072562 0.028 Uiso 1 1 calc R . . .
C144 C 0.25511(15) 0.48026(16) 0.11656(10) 0.0230(6) Uani 1 1 d . . . .
C145 C 0.30950(15) 0.49706(16) 0.14624(9) 0.0230(6) Uani 1 1 d . . . .
H145 H 0.333842 0.461879 0.161956 0.028 Uiso 1 1 calc R . . .
C146 C 0.20614(16) 0.65404(17) 0.06821(10) 0.0264(7) Uani 1 1 d . . . .
C147 C 0.21498(18) 0.63521(19) 0.02612(10) 0.0338(8) Uani 1 1 d . . . .
H14A H 0.260552 0.635678 0.026571 0.051 Uiso 1 1 calc GR . . .
H14B H 0.192436 0.668425 0.006236 0.051 Uiso 1 1 calc GR . . .
H14C H 0.197576 0.589526 0.018713 0.051 Uiso 1 1 calc GR . . .
C148 C 0.23047(18) 0.72602(17) 0.07858(11) 0.0318(8) Uani 1 1 d . . . .
H14D H 0.226273 0.737796 0.105753 0.048 Uiso 1 1 calc GR . . .
H14E H 0.205372 0.758045 0.058933 0.048 Uiso 1 1 calc GR . . .
H14F H 0.275470 0.728734 0.077742 0.048 Uiso 1 1 calc GR . . .
C149 C 0.13432(17) 0.65204(19) 0.06659(12) 0.0333(8) Uani 1 1 d . . . .
H14G H 0.117965 0.605821 0.059654 0.050 Uiso 1 1 calc GR . . .
H14H H 0.111685 0.684178 0.046047 0.050 Uiso 1 1 calc GR . . .
H14I H 0.127542 0.664840 0.093023 0.050 Uiso 1 1 calc GR . . .
C150 C 0.23127(16) 0.40696(16) 0.10843(10) 0.0266(7) Uani 1 1 d . . . .
C151 C 0.2355(2) 0.3864(2) 0.06556(12) 0.0398(9) Uani 1 1 d . . . .
H15A H 0.208680 0.417023 0.045776 0.060 Uiso 1 1 calc GR . . .
H15B H 0.220513 0.339352 0.060131 0.060 Uiso 1 1 calc GR . . .
H15C H 0.279867 0.389819 0.063500 0.060 Uiso 1 1 calc GR . . .
C152 C 0.27104(18) 0.35704(18) 0.13831(12) 0.0355(8) Uani 1 1 d . . . .
H15D H 0.315106 0.357279 0.135381 0.053 Uiso 1 1 calc GR . . .
H15E H 0.253158 0.311053 0.132931 0.053 Uiso 1 1 calc GR . . .
H15F H 0.270507 0.370582 0.165898 0.053 Uiso 1 1 calc GR . . .
C153 C 0.16185(16) 0.40216(18) 0.11116(11) 0.0314(8) Uani 1 1 d . . . .
H15G H 0.158389 0.417895 0.137830 0.047 Uiso 1 1 calc GR . . .
H15H H 0.147465 0.354671 0.107217 0.047 Uiso 1 1 calc GR . . .
H15I H 0.135132 0.430834 0.090184 0.047 Uiso 1 1 calc GR . . .
C154 C 0.41967(14) 0.72537(15) 0.38087(9) 0.0191(6) Uani 1 1 d . . . .
C155 C 0.37284(15) 0.70498(16) 0.39957(10) 0.0237(7) Uani 1 1 d . . . .
H155 H 0.336989 0.679769 0.385062 0.028 Uiso 1 1 calc R . . .
C156 C 0.37864(16) 0.72168(18) 0.43975(11) 0.0298(7) Uani 1 1 d . . . .
C157 C 0.43126(16) 0.76023(18) 0.45920(10) 0.0296(7) Uani 1 1 d . . . .
H157 H 0.435704 0.771859 0.486795 0.036 Uiso 1 1 calc R . . .
C158 C 0.47773(15) 0.78254(16) 0.44003(10) 0.0252(7) Uani 1 1 d . . . .
C159 C 0.47211(14) 0.76372(15) 0.39995(10) 0.0206(6) Uani 1 1 d . . . .
H159 H 0.503456 0.776863 0.386074 0.025 Uiso 1 1 calc R . . .
C160 C 0.3299(2) 0.6975(2) 0.46250(13) 0.0490(11) Uani 1 1 d . . . .
C161 C 0.2816(2) 0.6506(3) 0.43903(14) 0.0569(13) Uani 1 1 d . . . .
H16A H 0.259581 0.672657 0.413692 0.085 Uiso 1 1 calc GR . . .
H16B H 0.250579 0.639149 0.454761 0.085 Uiso 1 1 calc GR . . .
H16C H 0.302510 0.608840 0.433003 0.085 Uiso 1 1 calc GR . . .
C162 C 0.3679(3) 0.6488(3) 0.49966(17) 0.0782(17) Uani 1 1 d . . . .
H16D H 0.386644 0.609875 0.488685 0.117 Uiso 1 1 calc GR . . .
H16E H 0.337908 0.632339 0.514999 0.117 Uiso 1 1 calc GR . . .
H16F H 0.401849 0.675249 0.517545 0.117 Uiso 1 1 calc GR . . .
C163 C 0.3079(3) 0.7523(4) 0.4837(2) 0.104(3) Uani 1 1 d . . . .
H16G H 0.344707 0.777226 0.499899 0.155 Uiso 1 1 calc GR . . .
H16H H 0.282695 0.733645 0.501587 0.155 Uiso 1 1 calc GR . . .
H16I H 0.281353 0.783490 0.464210 0.155 Uiso 1 1 calc GR . . .
C164 C 0.53284(16) 0.82633(18) 0.46356(11) 0.0305(7) Uani 1 1 d . . . .
C165 C 0.57228(19) 0.7850(2) 0.49892(13) 0.0458(10) Uani 1 1 d . . . .
H16J H 0.545616 0.772954 0.517429 0.069 Uiso 1 1 calc GR . . .
H16K H 0.608769 0.812226 0.513346 0.069 Uiso 1 1 calc GR . . .
H16L H 0.587727 0.743197 0.488635 0.069 Uiso 1 1 calc GR . . .
C166 C 0.57677(17) 0.8501(2) 0.43720(13) 0.0385(9) Uani 1 1 d . . . .
H16M H 0.596413 0.810358 0.427620 0.058 Uiso 1 1 calc GR . . .
H16N H 0.610214 0.879629 0.453100 0.058 Uiso 1 1 calc GR . . .
H16O H 0.551836 0.875613 0.413970 0.058 Uiso 1 1 calc GR . . .
C167 C 0.50527(17) 0.88942(19) 0.47980(11) 0.0335(8) Uani 1 1 d . . . .
H16P H 0.478025 0.914526 0.457251 0.050 Uiso 1 1 calc GR . . .
H16Q H 0.540239 0.918947 0.493904 0.050 Uiso 1 1 calc GR . . .
H16R H 0.479898 0.875121 0.498634 0.050 Uiso 1 1 calc GR . . .
Cl11 Cl 0.03164(5) 0.97959(6) 0.39304(4) 0.0595(3) Uani 1 1 d . . . .
O11 O 0.00112(17) 0.91795(18) 0.37602(13) 0.0714(10) Uani 1 1 d . . . .
O12 O 0.08939(17) 0.9681(2) 0.42201(15) 0.0854(13) Uani 1 1 d . . . .
O13 O 0.0458(2) 1.0159(3) 0.3602(2) 0.145(3) Uani 1 1 d . . . .
O14 O -0.0120(2) 1.0172(3) 0.40799(18) 0.127(2) Uani 1 1 d . . . .
Cl21 Cl 0.54628(5) 0.23525(6) 0.39718(3) 0.0476(3) Uani 1 1 d . . . .
O21 O 0.60512(17) 0.2714(3) 0.40435(11) 0.0899(15) Uani 1 1 d . . . .
O22 O 0.54709(16) 0.1795(2) 0.36987(10) 0.0622(9) Uani 1 1 d . . . .
O23 O 0.49504(17) 0.28019(18) 0.37866(12) 0.0669(10) Uani 1 1 d . . . .
O24 O 0.53656(19) 0.2100(2) 0.43412(11) 0.0730(10) Uani 1 1 d . . . .
Cl31 Cl 0.31238(4) 0.45197(4) 0.70458(2) 0.02837(18) Uani 1 1 d . . . .
O31 O 0.3209(3) 0.4854(2) 0.67012(13) 0.120(2) Uani 1 1 d . . . .
O32 O 0.29148(10) 0.50041(12) 0.73031(7) 0.0266(5) Uani 1 1 d . . . .
O33 O 0.26522(15) 0.40158(15) 0.69226(12) 0.0635(10) Uani 1 1 d . . . .
O34 O 0.36689(18) 0.4192(3) 0.72648(13) 0.128(3) Uani 1 1 d . . . .
Cl41 Cl 0.80654(3) 0.33560(4) 0.69530(2) 0.02226(16) Uani 1 1 d . . . .
O41 O 0.80695(18) 0.29140(16) 0.66194(9) 0.0585(9) Uani 1 1 d . . . .
O42 O 0.76261(12) 0.38950(13) 0.68159(9) 0.0397(6) Uani 1 1 d . . . .
O43 O 0.78672(10) 0.29651(11) 0.72595(7) 0.0247(5) Uani 1 1 d . . . .
O44 O 0.86829(14) 0.3621(2) 0.71166(10) 0.0708(12) Uani 1 1 d . . . .
N201 N 0.50251(16) 0.0116(2) 0.40015(11) 0.0510(10) Uani 1 1 d . . . .
C201 C 0.54825(19) 0.0338(2) 0.41851(12) 0.0407(9) Uani 1 1 d . . . .
C202 C 0.6083(2) 0.0620(3) 0.44203(13) 0.0510(11) Uani 1 1 d . . . .
H20C H 0.617186 0.043969 0.469642 0.077 Uiso 1 1 calc GR . . .
H20D H 0.605211 0.111812 0.442739 0.077 Uiso 1 1 calc GR . . .
H20E H 0.642986 0.049005 0.429502 0.077 Uiso 1 1 calc GR . . .
N301 N 0.9825(2) 0.7876(2) 0.60856(11) 0.0630(12) Uani 1 1 d . . . .
C301 C 0.9472(2) 0.8175(3) 0.58503(13) 0.0484(11) Uani 1 1 d . . . .
C302 C 0.9012(2) 0.8549(3) 0.55446(14) 0.0558(12) Uani 1 1 d . . . .
H30C H 0.875510 0.822677 0.535229 0.084 Uiso 1 1 calc GR . . .
H30D H 0.923872 0.885752 0.540092 0.084 Uiso 1 1 calc GR . . .
H30E H 0.873243 0.881486 0.567420 0.084 Uiso 1 1 calc GR . . .
N401 N 0.3680(8) 0.4437(8) 0.4831(5) 0.081(4) Uiso 0.33 1 d . P . .
C401 C 0.4100(8) 0.4279(9) 0.4747(5) 0.062(4) Uiso 0.33 1 d . P . .
C402 C 0.4651(8) 0.4247(9) 0.4730(5) 0.064(4) Uiso 0.33 1 d . P . .
H40A H 0.468343 0.396498 0.449825 0.096 Uiso 0.33 1 calc GR P . .
H40B H 0.490573 0.404152 0.497918 0.096 Uiso 0.33 1 calc GR P . .
H40C H 0.481043 0.470635 0.469839 0.096 Uiso 0.33 1 calc GR P . .
N501 N 0.87041(18) 0.29457(19) 0.53101(11) 0.0471(8) Uani 1 1 d . . . .
C501 C 0.8748(3) 0.2541(3) 0.55496(19) 0.0321(13) Uiso 0.6 1 d . P A 1
C502 C 0.8803(5) 0.2026(5) 0.5859(3) 0.067(2) Uiso 0.6 1 d . P A 1
H50A H 0.923537 0.203300 0.603458 0.100 Uiso 0.6 1 calc GR P A 1
H50B H 0.871623 0.157579 0.573252 0.100 Uiso 0.6 1 calc GR P A 1
H50C H 0.849303 0.211944 0.602068 0.100 Uiso 0.6 1 calc GR P A 1
C503 C 0.9013(6) 0.2518(6) 0.5486(3) 0.044(2) Uiso 0.4 1 d . P A 2
C504 C 0.9367(9) 0.1963(9) 0.5711(6) 0.094(5) Uiso 0.4 1 d . P A 2
H50D H 0.939324 0.202642 0.599950 0.141 Uiso 0.4 1 calc GR P A 2
H50E H 0.979797 0.195220 0.566557 0.141 Uiso 0.4 1 calc GR P A 2
H50F H 0.914924 0.153101 0.562046 0.141 Uiso 0.4 1 calc GR P A 2
O201 O 0.0813(5) 0.0166(5) 0.5130(2) 0.088(3) Uani 0.5 1 d . P . .

loop_
_atom_site_aniso_label
_atom_site_aniso_U_11
_atom_site_aniso_U_22
_atom_site_aniso_U_33
_atom_site_aniso_U_23
_atom_site_aniso_U_13
_atom_site_aniso_U_12
Zn01 0.01202(16) 0.01371(17) 0.01931(17) -0.00153(12) 0.00090(13) -0.00019(12)
O1 0.0264(11) 0.0266(12) 0.0223(11) 0.0042(9) 0.0046(9) 0.0002(9)
O2 0.0206(11) 0.0218(11) 0.0244(11) 0.0011(9) 0.0054(9) -0.0038(9)
N2 0.0137(11) 0.0155(12) 0.0203(12) -0.0013(10) 0.0061(9) -0.0017(9)
N1 0.0142(11) 0.0136(11) 0.0212(12) -0.0012(9) 0.0048(10) -0.0004(9)
N3 0.0140(11) 0.0142(11) 0.0182(12) -0.0014(9) 0.0032(9) 0.0002(9)
N4 0.0142(11) 0.0176(12) 0.0193(12) 0.0007(10) 0.0045(10) -0.0019(9)
N5 0.0154(12) 0.0241(13) 0.0199(13) 0.0016(10) 0.0031(10) -0.0031(10)
N6 0.0158(11) 0.0139(11) 0.0186(12) 0.0004(9) 0.0036(9) -0.0025(9)
C1 0.0204(15) 0.0156(14) 0.0257(15) -0.0008(12) 0.0091(12) -0.0016(12)
C2 0.0240(16) 0.0152(14) 0.0418(19) -0.0033(14) 0.0081(14) -0.0047(12)
C3 0.0219(16) 0.0223(16) 0.046(2) -0.0085(15) 0.0059(15) -0.0089(13)
C4 0.0167(14) 0.0228(16) 0.0323(17) -0.0033(13) 0.0033(13) -0.0030(12)
C5 0.0129(13) 0.0183(14) 0.0216(15) -0.0012(11) 0.0051(11) -0.0013(11)
C6 0.0144(13) 0.0167(14) 0.0212(14) -0.0021(11) 0.0049(11) 0.0001(11)
C7 0.0154(14) 0.0259(16) 0.0273(16) -0.0037(13) 0.0012(12) 0.0022(12)
C8 0.0191(15) 0.0258(16) 0.0368(19) -0.0016(14) 0.0012(14) 0.0069(13)
C9 0.0257(16) 0.0179(15) 0.0390(19) -0.0029(14) 0.0059(14) 0.0050(13)
C10 0.0175(14) 0.0173(14) 0.0280(16) -0.0030(12) 0.0065(12) 0.0008(12)
C11 0.0189(15) 0.0203(15) 0.0373(18) -0.0072(14) 0.0083(13) -0.0027(12)
C12 0.0229(15) 0.0213(15) 0.0297(17) -0.0030(13) 0.0061(13) 0.0036(13)
C13 0.0295(17) 0.0174(15) 0.0307(17) -0.0062(13) 0.0033(14) 0.0024(13)
C14 0.0256(16) 0.0154(14) 0.0260(16) -0.0071(12) 0.0040(13) -0.0018(12)
C15 0.0287(16) 0.0166(14) 0.0289(17) 0.0023(13) 0.0059(13) -0.0047(13)
C16 0.0208(15) 0.0211(15) 0.0293(17) 0.0005(13) 0.0049(13) -0.0056(12)
C17 0.0253(16) 0.0161(14) 0.0211(15) -0.0023(12) 0.0014(12) -0.0018(12)
C18 0.0321(17) 0.0262(16) 0.0242(16) 0.0001(13) 0.0126(14) -0.0011(14)
C19 0.0257(16) 0.0250(16) 0.0301(17) -0.0057(13) 0.0103(14) 0.0002(13)
C20 0.0229(15) 0.0231(16) 0.0258(16) 0.0000(13) 0.0023(13) -0.0028(13)
C21 0.0295(17) 0.0244(16) 0.0205(15) 0.0025(13) -0.0003(13) -0.0042(13)
C22 0.0227(16) 0.0262(16) 0.0317(18) 0.0047(14) -0.0012(14) -0.0029(13)
C23 0.0188(15) 0.0232(16) 0.0336(18) 0.0012(13) 0.0075(13) -0.0034(12)
C24 0.0180(14) 0.0170(14) 0.0247(15) 0.0011(12) 0.0066(12) 0.0044(11)
C25 0.0236(15) 0.0195(15) 0.0269(16) 0.0028(12) 0.0090(13) 0.0026(12)
C26 0.0233(15) 0.0155(14) 0.0339(17) 0.0001(13) 0.0116(13) 0.0001(12)
C27 0.0193(14) 0.0176(14) 0.0300(17) -0.0022(12) 0.0063(13) 0.0067(12)
C28 0.0251(16) 0.0232(15) 0.0245(16) 0.0032(13) 0.0097(13) 0.0053(13)
C29 0.0208(15) 0.0202(15) 0.0296(17) 0.0016(13) 0.0097(13) 0.0000(12)
C30 0.0208(15) 0.0232(16) 0.0293(17) -0.0042(13) 0.0060(13) 0.0051(13)
C31 0.0219(15) 0.0218(15) 0.0264(16) -0.0005(13) 0.0069(13) 0.0033(12)
C32 0.0210(15) 0.0130(13) 0.0267(16) -0.0006(12) 0.0065(12) 0.0012(11)
C33 0.0147(13) 0.0155(13) 0.0206(14) -0.0012(11) 0.0043(11) -0.0014(11)
C34 0.0142(13) 0.0132(13) 0.0203(14) -0.0015(11) 0.0031(11) 0.0001(11)
C35 0.0151(13) 0.0145(13) 0.0173(14) -0.0018(11) 0.0041(11) 0.0011(11)
C36 0.0154(14) 0.0200(14) 0.0187(14) -0.0001(11) 0.0013(11) -0.0008(11)
C37 0.0159(14) 0.0262(16) 0.0264(16) 0.0008(13) 0.0057(12) -0.0060(12)
C38 0.0205(15) 0.0263(16) 0.0209(15) 0.0040(12) 0.0044(12) -0.0051(12)
C39 0.0172(14) 0.0174(14) 0.0176(14) -0.0002(11) 0.0043(11) 0.0017(11)
C40 0.0143(13) 0.0206(14) 0.0200(14) 0.0011(12) 0.0042(11) -0.0019(11)
C41 0.0184(14) 0.0180(14) 0.0189(14) 0.0005(11) 0.0063(11) -0.0007(11)
C42 0.0186(14) 0.0212(15) 0.0186(14) -0.0003(12) 0.0038(12) -0.0026(12)
C43 0.0192(15) 0.0253(16) 0.0217(15) 0.0031(13) -0.0020(12) -0.0018(12)
C44 0.0231(15) 0.0207(15) 0.0285(17) 0.0038(13) 0.0013(13) -0.0016(13)
C45 0.0220(15) 0.0191(15) 0.0232(15) 0.0007(12) 0.0015(12) -0.0046(12)
C46 0.0232(15) 0.0236(16) 0.0233(16) -0.0025(13) 0.0031(13) -0.0020(13)
C47 0.038(2) 0.041(2) 0.0239(17) -0.0090(15) 0.0084(15) -0.0087(16)
C48 0.0307(17) 0.0211(16) 0.0335(18) -0.0071(14) 0.0030(14) -0.0017(14)
C49 0.0228(16) 0.0281(17) 0.0290(17) -0.0019(14) -0.0021(13) -0.0053(13)
C50 0.0318(18) 0.0177(16) 0.040(2) 0.0053(14) -0.0083(15) -0.0008(14)
C51 0.045(2) 0.039(2) 0.061(3) 0.027(2) 0.009(2) 0.0027(18)
C52 0.056(3) 0.0187(18) 0.084(3) 0.003(2) -0.028(3) -0.0050(18)
C53 0.040(2) 0.0237(17) 0.042(2) -0.0005(15) -0.0019(17) 0.0061(15)
C54 0.0214(14) 0.0148(13) 0.0166(14) -0.0004(11) 0.0035(11) -0.0048(11)
C55 0.0167(14) 0.0147(13) 0.0223(15) -0.0031(11) 0.0044(11) -0.0049(11)
C56 0.0193(14) 0.0152(13) 0.0208(15) 0.0011(11) 0.0018(12) -0.0023(11)
C57 0.0244(15) 0.0188(14) 0.0196(15) 0.0027(12) 0.0050(12) -0.0022(12)
C58 0.0203(15) 0.0198(15) 0.0245(16) 0.0026(12) 0.0068(12) -0.0010(12)
C59 0.0186(14) 0.0171(14) 0.0219(15) 0.0010(12) 0.0029(12) -0.0011(11)
C60 0.0234(16) 0.0344(18) 0.0261(17) 0.0084(14) 0.0098(13) 0.0033(14)
C61 0.037(2) 0.041(2) 0.036(2) 0.0101(16) 0.0174(16) 0.0165(17)
C62 0.0242(18) 0.056(3) 0.055(3) 0.001(2) 0.0165(17) -0.0069(17)
C63 0.0335(19) 0.052(2) 0.033(2) 0.0179(17) 0.0185(16) 0.0160(17)
C64 0.0226(15) 0.0166(14) 0.0268(16) 0.0034(12) 0.0053(13) 0.0019(12)
C65 0.0235(16) 0.0333(19) 0.042(2) 0.0145(16) 0.0077(15) 0.0066(14)
C66 0.038(2) 0.0198(16) 0.051(2) 0.0037(15) 0.0187(17) 0.0015(15)
C67 0.037(2) 0.038(2) 0.0311(19) -0.0044(16) -0.0060(16) 0.0138(17)
Zn02 0.01605(17) 0.01383(17) 0.02283(18) 0.00295(13) 0.00393(13) 0.00177(13)
O101 0.0191(11) 0.0205(11) 0.0346(12) 0.0004(9) 0.0047(9) 0.0034(9)
O102 0.0236(12) 0.0268(12) 0.0453(15) -0.0050(11) 0.0089(11) -0.0024(10)
N101 0.0171(12) 0.0168(12) 0.0217(12) 0.0005(10) 0.0080(10) 0.0020(10)
N102 0.0214(12) 0.0173(12) 0.0206(12) 0.0032(10) 0.0094(10) 0.0046(10)
N103 0.0200(12) 0.0168(12) 0.0242(13) 0.0054(10) 0.0097(10) 0.0016(10)
N104 0.0150(12) 0.0166(12) 0.0246(13) -0.0002(10) 0.0056(10) 0.0009(10)
N105 0.0137(11) 0.0187(12) 0.0239(13) -0.0012(10) 0.0034(10) 0.0015(10)
N106 0.0133(11) 0.0161(12) 0.0253(13) 0.0018(10) 0.0049(10) 0.0004(9)
C101 0.0216(15) 0.0181(14) 0.0262(16) 0.0012(12) 0.0121(13) 0.0009(12)
C102 0.0272(17) 0.0223(16) 0.0342(18) 0.0017(14) 0.0131(14) -0.0042(13)
C103 0.0237(16) 0.0327(18) 0.0368(19) -0.0011(15) 0.0085(14) -0.0078(14)
C104 0.0158(14) 0.0348(18) 0.0278(17) 0.0054(14) 0.0063(12) 0.0024(13)
C105 0.0175(14) 0.0225(15) 0.0219(15) 0.0015(12) 0.0090(12) 0.0032(12)
C106 0.0196(14) 0.0221(15) 0.0220(15) 0.0026(12) 0.0097(12) 0.0056(12)
C107 0.0213(15) 0.0318(18) 0.0306(17) 0.0050(14) 0.0087(13) 0.0089(14)
C108 0.0312(18) 0.0294(18) 0.039(2) 0.0111(15) 0.0107(15) 0.0154(15)
C109 0.0363(19) 0.0191(15) 0.0348(18) 0.0074(14) 0.0157(15) 0.0098(14)
C110 0.0287(16) 0.0178(14) 0.0240(15) 0.0033(12) 0.0139(13) 0.0057(13)
C111 0.0303(17) 0.0152(14) 0.0282(16) 0.0038(12) 0.0115(14) 0.0002(12)
C112 0.0262(16) 0.0270(17) 0.0301(17) 0.0064(14) 0.0094(14) 0.0004(14)
C113 0.0310(18) 0.0278(17) 0.0310(18) 0.0097(14) 0.0111(14) -0.0027(14)
C114 0.0234(16) 0.0214(15) 0.0340(18) 0.0086(13) 0.0097(14) -0.0034(13)
C115 0.0256(16) 0.0188(15) 0.0371(19) 0.0041(14) 0.0103(14) 0.0000(13)
C116 0.0268(16) 0.0205(15) 0.0312(17) -0.0009(13) 0.0098(14) -0.0003(13)
C117 0.0186(15) 0.0202(15) 0.0355(18) 0.0025(13) 0.0079(13) -0.0032(12)
C118 0.0213(15) 0.0237(16) 0.0393(19) 0.0011(14) 0.0135(14) 0.0019(13)
C119 0.0291(17) 0.0280(17) 0.0330(18) 0.0011(14) 0.0152(14) -0.0037(14)
C120 0.0177(15) 0.0221(16) 0.046(2) -0.0022(15) 0.0052(14) 0.0015(13)
C121 0.0185(15) 0.0254(17) 0.046(2) 0.0007(15) 0.0003(14) 0.0012(13)
C122 0.0210(16) 0.0233(16) 0.043(2) -0.0003(15) -0.0001(14) 0.0043(13)
C123 0.0208(16) 0.0221(16) 0.053(2) -0.0014(15) 0.0070(15) 0.0033(13)
C124 0.0235(16) 0.0175(15) 0.042(2) 0.0036(14) 0.0076(14) 0.0033(13)
C125 0.0227(16) 0.0232(16) 0.053(2) -0.0028(16) 0.0142(16) 0.0027(13)
C126 0.0335(18) 0.0196(16) 0.044(2) -0.0028(15) 0.0120(16) 0.0040(14)
C127 0.0286(17) 0.0151(14) 0.0378(19) 0.0073(13) 0.0060(14) 0.0023(13)
C128 0.0262(17) 0.0287(18) 0.042(2) 0.0037(15) 0.0117(15) 0.0015(14)
C129 0.0336(18) 0.0246(17) 0.0368(19) 0.0007(14) 0.0142(15) 0.0023(14)
C130 0.0319(18) 0.0165(15) 0.040(2) 0.0091(14) 0.0022(15) -0.0016(13)
C131 0.0257(16) 0.0216(16) 0.0331(18) 0.0072(14) 0.0059(14) -0.0045(13)
C132 0.0235(15) 0.0175(14) 0.0323(17) 0.0058(13) 0.0120(13) 0.0022(12)
C133 0.0147(13) 0.0178(14) 0.0280(16) 0.0004(12) 0.0068(12) 0.0006(11)
C134 0.0157(14) 0.0140(13) 0.0279(16) 0.0027(12) 0.0080(12) 0.0002(11)
C135 0.0200(15) 0.0172(14) 0.0264(16) 0.0038(12) 0.0086(12) 0.0001(12)
C136 0.0177(15) 0.0287(17) 0.0309(17) 0.0011(14) 0.0090(13) 0.0014(13)
C137 0.0225(16) 0.0333(18) 0.0341(18) 0.0041(15) 0.0135(14) 0.0078(14)
C138 0.0303(17) 0.0285(17) 0.0258(17) 0.0004(13) 0.0122(14) 0.0076(14)
C139 0.0246(16) 0.0226(15) 0.0222(15) 0.0066(12) 0.0101(13) 0.0049(13)
C140 0.0244(15) 0.0231(15) 0.0205(15) 0.0028(12) 0.0114(12) 0.0048(13)
C141 0.0281(16) 0.0212(15) 0.0226(15) 0.0022(12) 0.0121(13) 0.0049(13)
C142 0.0263(16) 0.0204(15) 0.0250(16) 0.0060(12) 0.0125(13) 0.0070(13)
C143 0.0256(16) 0.0227(15) 0.0239(16) 0.0021(13) 0.0081(13) 0.0051(13)
C144 0.0285(16) 0.0202(15) 0.0239(16) 0.0032(12) 0.0133(13) 0.0062(13)
C145 0.0278(16) 0.0214(15) 0.0223(15) 0.0049(12) 0.0108(13) 0.0087(13)
C146 0.0292(17) 0.0230(16) 0.0272(17) 0.0073(13) 0.0072(14) 0.0087(13)
C147 0.042(2) 0.0332(19) 0.0271(18) 0.0086(15) 0.0094(15) 0.0117(16)
C148 0.041(2) 0.0216(16) 0.0336(19) 0.0098(14) 0.0096(16) 0.0078(15)
C149 0.0306(18) 0.0294(18) 0.040(2) 0.0060(15) 0.0088(16) 0.0110(15)
C150 0.0316(17) 0.0184(15) 0.0312(17) 0.0025(13) 0.0105(14) 0.0043(13)
C151 0.056(2) 0.0290(19) 0.041(2) -0.0043(16) 0.0232(19) -0.0003(17)
C152 0.0350(19) 0.0208(16) 0.049(2) 0.0077(16) 0.0076(17) 0.0065(15)
C153 0.0303(18) 0.0258(17) 0.039(2) 0.0061(15) 0.0113(15) 0.0030(14)
C154 0.0175(14) 0.0148(13) 0.0242(15) -0.0009(12) 0.0034(12) 0.0033(11)
C155 0.0189(15) 0.0215(15) 0.0315(17) -0.0034(13) 0.0076(13) -0.0020(12)
C156 0.0286(17) 0.0304(18) 0.0331(18) -0.0055(14) 0.0126(14) -0.0053(14)
C157 0.0294(17) 0.0318(18) 0.0276(17) -0.0072(14) 0.0069(14) -0.0018(14)
C158 0.0199(15) 0.0218(15) 0.0318(17) -0.0020(13) 0.0024(13) 0.0012(12)
C159 0.0146(14) 0.0171(14) 0.0295(16) 0.0019(12) 0.0042(12) 0.0031(11)
C160 0.049(2) 0.061(3) 0.047(2) -0.022(2) 0.031(2) -0.025(2)
C161 0.067(3) 0.063(3) 0.052(3) -0.016(2) 0.037(2) -0.032(2)
C162 0.075(4) 0.096(5) 0.064(3) 0.022(3) 0.019(3) -0.012(3)
C163 0.095(5) 0.114(5) 0.135(6) -0.081(5) 0.092(5) -0.061(4)
C164 0.0207(16) 0.0329(18) 0.0356(19) -0.0080(15) 0.0021(14) -0.0040(14)
C165 0.031(2) 0.042(2) 0.053(3) -0.0049(19) -0.0114(18) -0.0009(17)
C166 0.0252(18) 0.038(2) 0.052(2) -0.0149(18) 0.0090(16) -0.0113(15)
C167 0.0287(17) 0.0320(18) 0.038(2) -0.0106(15) 0.0042(15) -0.0067(15)
Cl11 0.0260(5) 0.0478(6) 0.0976(10) 0.0091(6) 0.0009(5) 0.0041(4)
O11 0.055(2) 0.054(2) 0.097(3) 0.009(2) 0.0014(19) -0.0027(17)
O12 0.044(2) 0.077(3) 0.117(3) 0.011(2) -0.015(2) 0.0131(18)
O13 0.055(3) 0.162(5) 0.198(6) 0.118(5) -0.005(3) -0.037(3)
O14 0.062(3) 0.143(5) 0.149(5) -0.076(4) -0.025(3) 0.044(3)
Cl21 0.0345(5) 0.0712(7) 0.0362(5) -0.0040(5) 0.0067(4) -0.0085(5)
O21 0.049(2) 0.166(5) 0.053(2) -0.014(2) 0.0090(17) -0.046(2)
O22 0.058(2) 0.082(2) 0.0441(18) -0.0142(17) 0.0082(15) 0.0141(18)
O23 0.057(2) 0.055(2) 0.080(2) -0.0050(18) 0.0006(18) 0.0010(17)
O24 0.088(3) 0.086(3) 0.052(2) 0.0057(19) 0.0297(19) -0.010(2)
Cl31 0.0230(4) 0.0383(4) 0.0248(4) -0.0066(3) 0.0077(3) -0.0053(3)
O31 0.247(6) 0.074(3) 0.079(3) -0.024(2) 0.116(4) -0.064(4)
O32 0.0245(11) 0.0275(12) 0.0286(12) -0.0010(9) 0.0080(10) 0.0009(9)
O33 0.0425(17) 0.0336(16) 0.111(3) -0.0307(17) 0.0119(18) -0.0039(13)
O34 0.059(2) 0.215(6) 0.083(3) -0.092(3) -0.035(2) 0.094(3)
Cl41 0.0157(3) 0.0253(4) 0.0255(4) 0.0073(3) 0.0045(3) 0.0014(3)
O41 0.101(3) 0.0449(17) 0.0398(16) 0.0051(14) 0.0362(17) 0.0205(17)
O42 0.0312(13) 0.0260(13) 0.0610(18) 0.0182(12) 0.0095(12) 0.0080(11)
O43 0.0261(11) 0.0227(11) 0.0272(12) 0.0039(9) 0.0102(9) -0.0003(9)
O44 0.0288(15) 0.099(3) 0.069(2) 0.051(2) -0.0175(14) -0.0351(17)
N201 0.0309(18) 0.071(3) 0.045(2) 0.0207(19) -0.0033(16) -0.0056(18)
C201 0.034(2) 0.051(2) 0.038(2) 0.0107(18) 0.0106(17) -0.0010(18)
C202 0.033(2) 0.073(3) 0.041(2) 0.008(2) -0.0021(18) -0.008(2)
N301 0.057(2) 0.093(3) 0.0345(19) -0.017(2) 0.0042(18) 0.040(2)
C301 0.040(2) 0.069(3) 0.036(2) -0.016(2) 0.0099(19) 0.017(2)
C302 0.044(2) 0.070(3) 0.049(3) 0.003(2) 0.004(2) 0.011(2)
N501 0.053(2) 0.043(2) 0.047(2) -0.0015(16) 0.0149(17) -0.0064(17)
O201 0.128(7) 0.089(6) 0.038(4) 0.026(4) 0.004(4) -0.014(5)

loop_
_atom_type_symbol
_atom_type_description
_atom_type_scat_dispersion_real
_atom_type_scat_dispersion_imag
_atom_type_scat_source
C C 0.0033 0.0016 'International Tables Vol C Tables 4.2.6.8 and 6.1.1.4'
H H 0.0000 0.0000 'International Tables Vol C Tables 4.2.6.8 and 6.1.1.4'
Cl Cl 0.1484 0.1585 'International Tables Vol C Tables 4.2.6.8 and 6.1.1.4'
N N 0.0061 0.0033 'International Tables Vol C Tables 4.2.6.8 and 6.1.1.4'
O O 0.0106 0.0060 'International Tables Vol C Tables 4.2.6.8 and 6.1.1.4'
Zn Zn 0.2839 1.4301 'International Tables Vol C Tables 4.2.6.8 and 6.1.1.4'

loop_
_geom_angle_atom_site_label_1
_geom_angle_atom_site_label_2
_geom_angle_atom_site_label_3
_geom_angle
N2 Zn01 N3 129.01(9)
N1 Zn01 N2 84.73(10)
N1 Zn01 N3 114.11(10)
N4 Zn01 N2 119.15(10)
N4 Zn01 N1 135.47(10)
N4 Zn01 N3 81.05(10)
C17 O1 C20 117.1(2)
C24 O2 C23 117.4(2)
C1 N2 Zn01 127.8(2)
C1 N2 C5 120.7(3)
C5 N2 Zn01 110.96(19)
C6 N1 Zn01 111.58(19)
C10 N1 Zn01 127.7(2)
C10 N1 C6 120.7(2)
C35 N3 Zn01 113.01(19)
C39 N3 Zn01 127.14(19)
C39 N3 C35 118.9(2)
N5 N4 Zn01 134.77(19)
N5 N4 C34 111.1(2)
C34 N4 Zn01 114.15(19)
N4 N5 N6 105.6(2)
N5 N6 C33 112.1(2)
N5 N6 C54 117.3(2)
C33 N6 C54 130.4(2)
N2 C1 C2 120.3(3)
N2 C1 C32 119.0(3)
C2 C1 C32 120.7(3)
C1 C2 H2 120.4
C3 C2 C1 119.3(3)
C3 C2 H2 120.4
C2 C3 H3 119.9
C2 C3 C4 120.1(3)
C4 C3 H3 119.9
C3 C4 H4 120.8
C5 C4 C3 118.5(3)
C5 C4 H4 120.8
N2 C5 C4 121.1(3)
N2 C5 C6 116.6(2)
C4 C5 C6 122.4(3)
N1 C6 C5 115.9(2)
N1 C6 C7 121.1(3)
C7 C6 C5 122.9(3)
C6 C7 H7 120.7
C6 C7 C8 118.6(3)
C8 C7 H7 120.7
C7 C8 H8 120.2
C9 C8 C7 119.6(3)
C9 C8 H8 120.2
C8 C9 H9 120.0
C8 C9 C10 120.1(3)
C10 C9 H9 120.0
N1 C10 C9 119.9(3)
N1 C10 C11 117.3(3)
C9 C10 C11 122.8(3)
C10 C11 H11A 108.4
C10 C11 H11B 108.4
C10 C11 C12 115.6(3)
H11A C11 H11B 107.4
C12 C11 H11A 108.4
C12 C11 H11B 108.4
C11 C12 H12A 109.3
C11 C12 H12B 109.3
C11 C12 C13 111.5(3)
H12A C12 H12B 108.0
C13 C12 H12A 109.3
C13 C12 H12B 109.3
C12 C13 H13A 108.5
C12 C13 H13B 108.5
H13A C13 H13B 107.5
C14 C13 C12 114.9(3)
C14 C13 H13A 108.5
C14 C13 H13B 108.5
C15 C14 C13 120.7(3)
C15 C14 C19 117.7(3)
C19 C14 C13 121.6(3)
C14 C15 H15 119.0
C14 C15 C16 122.0(3)
C16 C15 H15 119.0
C15 C16 H16 120.3
C17 C16 C15 119.3(3)
C17 C16 H16 120.3
O1 C17 C16 124.4(3)
O1 C17 C18 115.7(3)
C16 C17 C18 119.8(3)
C17 C18 H18 120.0
C19 C18 C17 120.0(3)
C19 C18 H18 120.0
C14 C19 H19 119.4
C18 C19 C14 121.2(3)
C18 C19 H19 119.4
O1 C20 H20A 110.4
O1 C20 H20B 110.4
O1 C20 C21 106.8(3)
H20A C20 H20B 108.6
C21 C20 H20A 110.4
C21 C20 H20B 110.4
C20 C21 H21A 108.7
C20 C21 H21B 108.7
C20 C21 C22 114.3(3)
H21A C21 H21B 107.6
C22 C21 H21A 108.7
C22 C21 H21B 108.7
C21 C22 H22A 108.7
C21 C22 H22B 108.7
H22A C22 H22B 107.6
C23 C22 C21 114.3(3)
C23 C22 H22A 108.7
C23 C22 H22B 108.7
O2 C23 C22 108.4(3)
O2 C23 H23A 110.0
O2 C23 H23B 110.0
C22 C23 H23A 110.0
C22 C23 H23B 110.0
H23A C23 H23B 108.4
O2 C24 C25 115.8(3)
O2 C24 C29 124.8(3)
C29 C24 C25 119.4(3)
C24 C25 H25 120.1
C26 C25 C24 119.9(3)
C26 C25 H25 120.1
C25 C26 H26 119.1
C25 C26 C27 121.7(3)
C27 C26 H26 119.1
C26 C27 C30 122.2(3)
C28 C27 C26 117.6(3)
C28 C27 C30 120.1(3)
C27 C28 H28 119.1
C27 C28 C29 121.8(3)
C29 C28 H28 119.1
C24 C29 C28 119.5(3)
C24 C29 H29 120.2
C28 C29 H29 120.2
C27 C30 H30A 108.6
C27 C30 H30B 108.6
C27 C30 C31 114.8(3)
H30A C30 H30B 107.5
C31 C30 H30A 108.6
C31 C30 H30B 108.6
C30 C31 H31A 109.0
C30 C31 H31B 109.0
H31A C31 H31B 107.8
C32 C31 C30 113.1(3)
C32 C31 H31A 109.0
C32 C31 H31B 109.0
C1 C32 C31 111.6(3)
C1 C32 H32A 109.3
C1 C32 H32B 109.3
C31 C32 H32A 109.3
C31 C32 H32B 109.3
H32A C32 H32B 108.0
N6 C33 H33 127.9
N6 C33 C34 104.3(2)
C34 C33 H33 127.9
N4 C34 C33 106.9(3)
N4 C34 C35 117.4(2)
C33 C34 C35 135.3(3)
N3 C35 C34 114.2(2)
N3 C35 C36 122.6(3)
C36 C35 C34 123.0(3)
C35 C36 H36 120.8
C35 C36 C37 118.4(3)
C37 C36 H36 120.8
C36 C37 H37 120.4
C38 C37 C36 119.2(3)
C38 C37 H37 120.4
C37 C38 H38 120.0
C37 C38 C39 120.0(3)
C39 C38 H38 120.0
N3 C39 C38 120.8(3)
N3 C39 C40 118.5(3)
C38 C39 C40 120.7(3)
C41 C40 C39 121.6(3)
C41 C40 C45 120.2(3)
C45 C40 C39 118.1(3)
C40 C41 H41 119.6
C42 C41 C40 120.7(3)
C42 C41 H41 119.6
C41 C42 C43 117.2(3)
C41 C42 C46 123.2(3)
C43 C42 C46 119.4(3)
C42 C43 H43 118.2
C44 C43 C42 123.6(3)
C44 C43 H43 118.2
C43 C44 C50 119.5(3)
C45 C44 C43 117.7(3)
C45 C44 C50 122.8(3)
C40 C45 H45 119.8
C44 C45 C40 120.4(3)
C44 C45 H45 119.8
C42 C46 C47 108.5(3)
C42 C46 C48 112.4(3)
C42 C46 C49 110.0(3)
C47 C46 C49 109.1(3)
C48 C46 C47 108.2(3)
C48 C46 C49 108.6(3)
C46 C47 H47A 109.5
C46 C47 H47B 109.5
C46 C47 H47C 109.5
H47A C47 H47B 109.5
H47A C47 H47C 109.5
H47B C47 H47C 109.5
C46 C48 H48A 109.5
C46 C48 H48B 109.5
C46 C48 H48C 109.5
H48A C48 H48B 109.5
H48A C48 H48C 109.5
H48B C48 H48C 109.5
C46 C49 H49A 109.5
C46 C49 H49B 109.5
C46 C49 H49C 109.5
H49A C49 H49B 109.5
H49A C49 H49C 109.5
H49B C49 H49C 109.5
C51 C50 C44 109.5(3)
C52 C50 C44 111.7(3)
C52 C50 C51 108.8(4)
C53 C50 C44 109.8(3)
C53 C50 C51 109.6(3)
C53 C50 C52 107.4(4)
C50 C51 H51A 109.5
C50 C51 H51B 109.5
C50 C51 H51C 109.5
H51A C51 H51B 109.5
H51A C51 H51C 109.5
H51B C51 H51C 109.5
C50 C52 H52A 109.5
C50 C52 H52B 109.5
C50 C52 H52C 109.5
H52A C52 H52B 109.5
H52A C52 H52C 109.5
H52B C52 H52C 109.5
C50 C53 H53A 109.5
C50 C53 H53B 109.5
C50 C53 H53C 109.5
H53A C53 H53B 109.5
H53A C53 H53C 109.5
H53B C53 H53C 109.5
C55 C54 N6 120.1(3)
C59 C54 N6 116.6(3)
C59 C54 C55 123.2(3)
C54 C55 H55 120.7
C54 C55 C56 118.5(3)
C56 C55 H55 120.7
C55 C56 C57 118.3(3)
C55 C56 C64 122.4(3)
C57 C56 C64 119.2(3)
C56 C57 H57 118.5
C58 C57 C56 123.0(3)
C58 C57 H57 118.5
C57 C58 C59 117.8(3)
C57 C58 C60 124.0(3)
C59 C58 C60 118.3(3)
C54 C59 C58 119.2(3)
C54 C59 H59 120.4
C58 C59 H59 120.4
C58 C60 C62 108.9(3)
C61 C60 C58 109.4(3)
C61 C60 C62 109.6(3)
C61 C60 C63 107.8(3)
C63 C60 C58 111.7(3)
C63 C60 C62 109.4(3)
C60 C61 H61A 109.5
C60 C61 H61B 109.5
C60 C61 H61C 109.5
H61A C61 H61B 109.5
H61A C61 H61C 109.5
H61B C61 H61C 109.5
C60 C62 H62A 109.5
C60 C62 H62B 109.5
C60 C62 H62C 109.5
H62A C62 H62B 109.5
H62A C62 H62C 109.5
H62B C62 H62C 109.5
C60 C63 H63A 109.5
C60 C63 H63B 109.5
C60 C63 H63C 109.5
H63A C63 H63B 109.5
H63A C63 H63C 109.5
H63B C63 H63C 109.5
C65 C64 C56 112.3(3)
C65 C64 C66 108.9(3)
C66 C64 C56 107.5(3)
C67 C64 C56 110.3(3)
C67 C64 C65 108.9(3)
C67 C64 C66 108.9(3)
C64 C65 H65A 109.5
C64 C65 H65B 109.5
C64 C65 H65C 109.5
H65A C65 H65B 109.5
H65A C65 H65C 109.5
H65B C65 H65C 109.5
C64 C66 H66A 109.5
C64 C66 H66B 109.5
C64 C66 H66C 109.5
H66A C66 H66B 109.5
H66A C66 H66C 109.5
H66B C66 H66C 109.5
C64 C67 H67A 109.5
C64 C67 H67B 109.5
C64 C67 H67C 109.5
H67A C67 H67B 109.5
H67A C67 H67C 109.5
H67B C67 H67C 109.5
N101 Zn02 N102 84.95(10)
N101 Zn02 N103 113.09(10)
N102 Zn02 N103 127.26(10)
N104 Zn02 N101 133.25(10)
N104 Zn02 N102 122.20(10)
N104 Zn02 N103 81.78(10)
C117 O101 C120 116.7(3)
C124 O102 C123 117.6(3)
C101 N101 Zn02 127.8(2)
C101 N101 C105 120.6(3)
C105 N101 Zn02 111.7(2)
C106 N102 Zn02 111.1(2)
C110 N102 Zn02 127.6(2)
C110 N102 C106 120.8(3)
C135 N103 Zn02 112.5(2)
C139 N103 Zn02 128.0(2)
C139 N103 C135 118.9(3)
N105 N104 Zn02 135.36(19)
N105 N104 C134 111.0(2)
C134 N104 Zn02 113.6(2)
N104 N105 N106 105.5(2)
N105 N106 C133 112.0(2)
N105 N106 C154 118.1(2)
C133 N106 C154 129.5(2)
N101 C101 C102 119.6(3)
N101 C101 C132 117.4(3)
C102 C101 C132 122.9(3)
C101 C102 H102 120.0
C103 C102 C101 120.0(3)
C103 C102 H102 120.0
C102 C103 H103 120.0
C102 C103 C104 120.1(3)
C104 C103 H103 120.0
C103 C104 H104 120.8
C105 C104 C103 118.4(3)
C105 C104 H104 120.8
N101 C105 C104 121.3(3)
N101 C105 C106 115.6(3)
C104 C105 C106 123.1(3)
N102 C106 C105 116.5(3)
N102 C106 C107 121.3(3)
C107 C106 C105 122.2(3)
C106 C107 H107 120.9
C108 C107 C106 118.2(3)
C108 C107 H107 120.9
C107 C108 H108 119.9
C109 C108 C107 120.2(3)
C109 C108 H108 119.9
C108 C109 H109 120.1
C108 C109 C110 119.7(3)
C110 C109 H109 120.1
N102 C110 C109 119.8(3)
N102 C110 C111 119.2(3)
C109 C110 C111 121.0(3)
C110 C111 H11C 109.2
C110 C111 H11D 109.2
C110 C111 C112 111.9(3)
H11C C111 H11D 107.9
C112 C111 H11C 109.2
C112 C111 H11D 109.2
C111 C112 H11E 109.0
C111 C112 H11F 109.0
C111 C112 C113 112.9(3)
H11E C112 H11F 107.8
C113 C112 H11E 109.0
C113 C112 H11F 109.0
C112 C113 H11G 108.7
C112 C113 H11H 108.7
H11G C113 H11H 107.6
C114 C113 C112 114.4(3)
C114 C113 H11G 108.7
C114 C113 H11H 108.7
C115 C114 C113 121.8(3)
C119 C114 C113 121.1(3)
C119 C114 C115 117.1(3)
C114 C115 H115 119.1
C116 C115 C114 121.8(3)
C116 C115 H115 119.1
C115 C116 H116 120.1
C115 C116 C117 119.8(3)
C117 C116 H116 120.1
O101 C117 C116 115.6(3)
O101 C117 C118 124.8(3)
C118 C117 C116 119.5(3)
C117 C118 H118 120.4
C117 C118 C119 119.3(3)
C119 C118 H118 120.4
C114 C119 C118 122.4(3)
C114 C119 H119 118.8
C118 C119 H119 118.8
O101 C120 H12C 109.9
O101 C120 H12D 109.9
O101 C120 C121 108.8(3)
H12C C120 H12D 108.3
C121 C120 H12C 109.9
C121 C120 H12D 109.9
C120 C121 H12E 108.6
C120 C121 H12F 108.6
C120 C121 C122 114.9(3)
H12E C121 H12F 107.5
C122 C121 H12E 108.6
C122 C121 H12F 108.6
C121 C122 H12G 108.9
C121 C122 H12H 108.9
H12G C122 H12H 107.7
C123 C122 C121 113.4(3)
C123 C122 H12G 108.9
C123 C122 H12H 108.9
O102 C123 C122 106.6(3)
O102 C123 H12I 110.4
O102 C123 H12J 110.4
C122 C123 H12I 110.4
C122 C123 H12J 110.4
H12I C123 H12J 108.6
O102 C124 C125 124.8(3)
O102 C124 C129 115.3(3)
C125 C124 C129 119.8(3)
C124 C125 H125 120.4
C124 C125 C126 119.1(3)
C126 C125 H125 120.4
C125 C126 H126 118.9
C127 C126 C125 122.1(3)
C127 C126 H126 118.9
C126 C127 C128 117.5(3)
C126 C127 C130 121.5(3)
C128 C127 C130 121.0(3)
C127 C128 H128 119.3
C129 C128 C127 121.4(3)
C129 C128 H128 119.3
C124 C129 H129 120.0
C128 C129 C124 120.0(3)
C128 C129 H129 120.0
C127 C130 H13C 108.4
C127 C130 H13D 108.4
C127 C130 C131 115.4(3)
H13C C130 H13D 107.5
C131 C130 H13C 108.4
C131 C130 H13D 108.4
C130 C131 H13E 109.2
C130 C131 H13F 109.2
H13E C131 H13F 107.9
C132 C131 C130 112.2(3)
C132 C131 H13E 109.2
C132 C131 H13F 109.2
C101 C132 C131 115.0(3)
C101 C132 H13G 108.5
C101 C132 H13H 108.5
C131 C132 H13G 108.5
C131 C132 H13H 108.5
H13G C132 H13H 107.5
N106 C133 H133 127.7
N106 C133 C134 104.5(3)
C134 C133 H133 127.7
N104 C134 C133 106.9(3)
N104 C134 C135 117.9(3)
C133 C134 C135 134.9(3)
N103 C135 C134 114.2(3)
N103 C135 C136 122.5(3)
C136 C135 C134 123.1(3)
C135 C136 H136 120.7
C135 C136 C137 118.7(3)
C137 C136 H136 120.7
C136 C137 H137 120.4
C138 C137 C136 119.2(3)
C138 C137 H137 120.4
C137 C138 H138 120.1
C137 C138 C139 119.9(3)
C139 C138 H138 120.1
N103 C139 C138 120.9(3)
N103 C139 C140 118.7(3)
C138 C139 C140 120.3(3)
C141 C140 C139 122.4(3)
C145 C140 C139 117.2(3)
C145 C140 C141 120.3(3)
C140 C141 H141 120.1
C142 C141 C140 119.9(3)
C142 C141 H141 120.1
C141 C142 C146 123.3(3)
C143 C142 C141 118.3(3)
C143 C142 C146 118.4(3)
C142 C143 H143 118.5
C144 C143 C142 123.0(3)
C144 C143 H143 118.5
C143 C144 C150 119.7(3)
C145 C144 C143 117.5(3)
C145 C144 C150 122.8(3)
C140 C145 H145 119.5
C144 C145 C140 120.9(3)
C144 C145 H145 119.5
C142 C146 C147 107.8(3)
C142 C146 C149 110.4(3)
C147 C146 C149 108.1(3)
C148 C146 C142 112.6(3)
C148 C146 C147 109.1(3)
C148 C146 C149 108.7(3)
C146 C147 H14A 109.5
C146 C147 H14B 109.5
C146 C147 H14C 109.5
H14A C147 H14B 109.5
H14A C147 H14C 109.5
H14B C147 H14C 109.5
C146 C148 H14D 109.5
C146 C148 H14E 109.5
C146 C148 H14F 109.5
H14D C148 H14E 109.5
H14D C148 H14F 109.5
H14E C148 H14F 109.5
C146 C149 H14G 109.5
C146 C149 H14H 109.5
C146 C149 H14I 109.5
H14G C149 H14H 109.5
H14G C149 H14I 109.5
H14H C149 H14I 109.5
C144 C150 C151 108.9(3)
C152 C150 C144 111.9(3)
C152 C150 C151 108.4(3)
C152 C150 C153 108.9(3)
C153 C150 C144 109.8(3)
C153 C150 C151 109.0(3)
C150 C151 H15A 109.5
C150 C151 H15B 109.5
C150 C151 H15C 109.5
H15A C151 H15B 109.5
H15A C151 H15C 109.5
H15B C151 H15C 109.5
C150 C152 H15D 109.5
C150 C152 H15E 109.5
C150 C152 H15F 109.5
H15D C152 H15E 109.5
H15D C152 H15F 109.5
H15E C152 H15F 109.5
C150 C153 H15G 109.5
C150 C153 H15H 109.5
C150 C153 H15I 109.5
H15G C153 H15H 109.5
H15G C153 H15I 109.5
H15H C153 H15I 109.5
C155 C154 N106 116.9(3)
C155 C154 C159 123.2(3)
C159 C154 N106 119.9(3)
C154 C155 H155 120.4
C154 C155 C156 119.2(3)
C156 C155 H155 120.4
C155 C156 C157 117.9(3)
C155 C156 C160 121.4(3)
C157 C156 C160 120.7(3)
C156 C157 H157 118.5
C156 C157 C158 122.9(3)
C158 C157 H157 118.5
C157 C158 C164 119.2(3)
C159 C158 C157 118.4(3)
C159 C158 C164 122.4(3)
C154 C159 C158 118.2(3)
C154 C159 H159 120.9
C158 C159 H159 120.9
C156 C160 C162 107.3(4)
C161 C160 C156 113.7(3)
C161 C160 C162 102.4(4)
C163 C160 C156 112.0(4)
C163 C160 C161 117.6(4)
C163 C160 C162 102.1(5)
C160 C161 H16A 109.5
C160 C161 H16B 109.5
C160 C161 H16C 109.5
H16A C161 H16B 109.5
H16A C161 H16C 109.5
H16B C161 H16C 109.5
C160 C162 H16D 109.5
C160 C162 H16E 109.5
C160 C162 H16F 109.5
H16D C162 H16E 109.5
H16D C162 H16F 109.5
H16E C162 H16F 109.5
C160 C163 H16G 109.5
C160 C163 H16H 109.5
C160 C163 H16I 109.5
H16G C163 H16H 109.5
H16G C163 H16I 109.5
H16H C163 H16I 109.5
C158 C164 C165 109.3(3)
C158 C164 C166 112.2(3)
C158 C164 C167 108.8(3)
C165 C164 C167 109.5(3)
C166 C164 C165 108.6(3)
C166 C164 C167 108.5(3)
C164 C165 H16J 109.5
C164 C165 H16K 109.5
C164 C165 H16L 109.5
H16J C165 H16K 109.5
H16J C165 H16L 109.5
H16K C165 H16L 109.5
C164 C166 H16M 109.5
C164 C166 H16N 109.5
C164 C166 H16O 109.5
H16M C166 H16N 109.5
H16M C166 H16O 109.5
H16N C166 H16O 109.5
C164 C167 H16P 109.5
C164 C167 H16Q 109.5
C164 C167 H16R 109.5
H16P C167 H16Q 109.5
H16P C167 H16R 109.5
H16Q C167 H16R 109.5
O12 Cl11 O11 113.1(2)
O12 Cl11 O13 108.1(3)
O13 Cl11 O11 105.6(4)
O14 Cl11 O11 108.1(3)
O14 Cl11 O12 113.1(3)
O14 Cl11 O13 108.5(4)
O21 Cl21 O22 109.8(3)
O21 Cl21 O23 109.3(3)
O23 Cl21 O22 108.0(2)
O24 Cl21 O21 109.8(2)
O24 Cl21 O22 109.8(2)
O24 Cl21 O23 110.0(2)
O31 Cl31 O32 109.1(2)
O31 Cl31 O33 108.1(3)
O33 Cl31 O32 109.55(17)
O34 Cl31 O31 113.8(4)
O34 Cl31 O32 109.10(17)
O34 Cl31 O33 107.1(3)
O41 Cl41 O43 108.32(16)
O42 Cl41 O41 108.68(19)
O42 Cl41 O43 110.01(15)
O44 Cl41 O41 110.4(2)
O44 Cl41 O42 110.4(2)
O44 Cl41 O43 109.01(16)
N201 C201 C202 179.0(5)
C201 C202 H20C 109.5
C201 C202 H20D 109.5
C201 C202 H20E 109.5
H20C C202 H20D 109.5
H20C C202 H20E 109.5
H20D C202 H20E 109.5
N301 C301 C302 179.0(6)
C301 C302 H30C 109.5
C301 C302 H30D 109.5
C301 C302 H30E 109.5
H30C C302 H30D 109.5
H30C C302 H30E 109.5
H30D C302 H30E 109.5
N401 C401 C402 161(2)
C401 C402 H40A 109.5
C401 C402 H40B 109.5
C401 C402 H40C 109.5
H40A C402 H40B 109.5
H40A C402 H40C 109.5
H40B C402 H40C 109.5
N501 C501 C502 179.5(8)
C501 C502 H50A 109.5
C501 C502 H50B 109.5
C501 C502 H50C 109.5
H50A C502 H50B 109.5
H50A C502 H50C 109.5
H50B C502 H50C 109.5
N501 C503 C504 176.5(14)
C503 C504 H50D 109.5
C503 C504 H50E 109.5
C503 C504 H50F 109.5
H50D C504 H50E 109.5
H50D C504 H50F 109.5
H50E C504 H50F 109.5

loop_
_geom_bond_atom_site_label_1
_geom_bond_atom_site_label_2
_geom_bond_distance
Zn01 N2 1.992(2)
Zn01 N1 1.988(2)
Zn01 N3 2.075(2)
Zn01 N4 1.987(2)
O1 C17 1.369(4)
O1 C20 1.430(4)
O2 C23 1.436(4)
O2 C24 1.374(4)
N2 C1 1.341(4)
N2 C5 1.353(4)
N1 C6 1.351(4)
N1 C10 1.341(4)
N3 C35 1.356(4)
N3 C39 1.343(4)
N4 N5 1.303(3)
N4 C34 1.354(4)
N5 N6 1.330(3)
N6 C33 1.349(4)
N6 C54 1.439(4)
C1 C2 1.390(4)
C1 C32 1.496(4)
C2 H2 0.9500
C2 C3 1.376(5)
C3 H3 0.9500
C3 C4 1.386(5)
C4 H4 0.9500
C4 C5 1.380(4)
C5 C6 1.483(4)
C6 C7 1.380(4)
C7 H7 0.9500
C7 C8 1.388(5)
C8 H8 0.9500
C8 C9 1.369(5)
C9 H9 0.9500
C9 C10 1.390(4)
C10 C11 1.500(4)
C11 H11A 0.9900
C11 H11B 0.9900
C11 C12 1.506(4)
C12 H12A 0.9900
C12 H12B 0.9900
C12 C13 1.527(4)
C13 H13A 0.9900
C13 H13B 0.9900
C13 C14 1.509(4)
C14 C15 1.381(5)
C14 C19 1.397(5)
C15 H15 0.9500
C15 C16 1.389(5)
C16 H16 0.9500
C16 C17 1.377(4)
C17 C18 1.394(5)
C18 H18 0.9500
C18 C19 1.375(5)
C19 H19 0.9500
C20 H20A 0.9900
C20 H20B 0.9900
C20 C21 1.507(4)
C21 H21A 0.9900
C21 H21B 0.9900
C21 C22 1.520(5)
C22 H22A 0.9900
C22 H22B 0.9900
C22 C23 1.508(5)
C23 H23A 0.9900
C23 H23B 0.9900
C24 C25 1.395(4)
C24 C29 1.385(4)
C25 H25 0.9500
C25 C26 1.380(5)
C26 H26 0.9500
C26 C27 1.387(5)
C27 C28 1.385(5)
C27 C30 1.510(4)
C28 H28 0.9500
C28 C29 1.392(5)
C29 H29 0.9500
C30 H30A 0.9900
C30 H30B 0.9900
C30 C31 1.540(4)
C31 H31A 0.9900
C31 H31B 0.9900
C31 C32 1.524(4)
C32 H32A 0.9900
C32 H32B 0.9900
C33 H33 0.9500
C33 C34 1.370(4)
C34 C35 1.459(4)
C35 C36 1.382(4)
C36 H36 0.9500
C36 C37 1.383(4)
C37 H37 0.9500
C37 C38 1.374(4)
C38 H38 0.9500
C38 C39 1.395(4)
C39 C40 1.475(4)
C40 C41 1.390(4)
C40 C45 1.394(4)
C41 H41 0.9500
C41 C42 1.390(4)
C42 C43 1.392(4)
C42 C46 1.526(4)
C43 H43 0.9500
C43 C44 1.387(4)
C44 C45 1.385(4)
C44 C50 1.536(4)
C45 H45 0.9500
C46 C47 1.530(5)
C46 C48 1.527(5)
C46 C49 1.539(4)
C47 H47A 0.9800
C47 H47B 0.9800
C47 H47C 0.9800
C48 H48A 0.9800
C48 H48B 0.9800
C48 H48C 0.9800
C49 H49A 0.9800
C49 H49B 0.9800
C49 H49C 0.9800
C50 C51 1.532(6)
C50 C52 1.532(5)
C50 C53 1.529(5)
C51 H51A 0.9800
C51 H51B 0.9800
C51 H51C 0.9800
C52 H52A 0.9800
C52 H52B 0.9800
C52 H52C 0.9800
C53 H53A 0.9800
C53 H53B 0.9800
C53 H53C 0.9800
C54 C55 1.385(4)
C54 C59 1.374(4)
C55 H55 0.9500
C55 C56 1.386(4)
C56 C57 1.399(4)
C56 C64 1.535(4)
C57 H57 0.9500
C57 C58 1.387(4)
C58 C59 1.394(4)
C58 C60 1.529(4)
C59 H59 0.9500
C60 C61 1.521(5)
C60 C62 1.536(5)
C60 C63 1.524(5)
C61 H61A 0.9800
C61 H61B 0.9800
C61 H61C 0.9800
C62 H62A 0.9800
C62 H62B 0.9800
C62 H62C 0.9800
C63 H63A 0.9800
C63 H63B 0.9800
C63 H63C 0.9800
C64 C65 1.528(5)
C64 C66 1.531(4)
C64 C67 1.527(5)
C65 H65A 0.9800
C65 H65B 0.9800
C65 H65C 0.9800
C66 H66A 0.9800
C66 H66B 0.9800
C66 H66C 0.9800
C67 H67A 0.9800
C67 H67B 0.9800
C67 H67C 0.9800
Zn02 N101 1.980(2)
Zn02 N102 1.986(2)
Zn02 N103 2.069(2)
Zn02 N104 1.976(3)
O101 C117 1.374(4)
O101 C120 1.442(4)
O102 C123 1.437(4)
O102 C124 1.373(4)
N101 C101 1.344(4)
N101 C105 1.352(4)
N102 C106 1.348(4)
N102 C110 1.346(4)
N103 C135 1.358(4)
N103 C139 1.342(4)
N104 N105 1.307(4)
N104 C134 1.355(4)
N105 N106 1.336(3)
N106 C133 1.349(4)
N106 C154 1.432(4)
C101 C102 1.389(4)
C101 C132 1.502(4)
C102 H102 0.9500
C102 C103 1.366(5)
C103 H103 0.9500
C103 C104 1.380(5)
C104 H104 0.9500
C104 C105 1.378(4)
C105 C106 1.490(4)
C106 C107 1.383(4)
C107 H107 0.9500
C107 C108 1.383(5)
C108 H108 0.9500
C108 C109 1.371(5)
C109 H109 0.9500
C109 C110 1.390(4)
C110 C111 1.495(5)
C111 H11C 0.9900
C111 H11D 0.9900
C111 C112 1.531(4)
C112 H11E 0.9900
C112 H11F 0.9900
C112 C113 1.534(5)
C113 H11G 0.9900
C113 H11H 0.9900
C113 C114 1.510(5)
C114 C115 1.393(5)
C114 C119 1.383(5)
C115 H115 0.9500
C115 C116 1.379(5)
C116 H116 0.9500
C116 C117 1.400(5)
C117 C118 1.380(5)
C118 H118 0.9500
C118 C119 1.392(5)
C119 H119 0.9500
C120 H12C 0.9900
C120 H12D 0.9900
C120 C121 1.502(5)
C121 H12E 0.9900
C121 H12F 0.9900
C121 C122 1.529(5)
C122 H12G 0.9900
C122 H12H 0.9900
C122 C123 1.516(5)
C123 H12I 0.9900
C123 H12J 0.9900
C124 C125 1.374(5)
C124 C129 1.396(5)
C125 H125 0.9500
C125 C126 1.394(5)
C126 H126 0.9500
C126 C127 1.382(5)
C127 C128 1.391(5)
C127 C130 1.506(5)
C128 H128 0.9500
C128 C129 1.374(5)
C129 H129 0.9500
C130 H13C 0.9900
C130 H13D 0.9900
C130 C131 1.532(5)
C131 H13E 0.9900
C131 H13F 0.9900
C131 C132 1.521(4)
C132 H13G 0.9900
C132 H13H 0.9900
C133 H133 0.9500
C133 C134 1.370(4)
C134 C135 1.458(4)
C135 C136 1.376(4)
C136 H136 0.9500
C136 C137 1.381(5)
C137 H137 0.9500
C137 C138 1.379(5)
C138 H138 0.9500
C138 C139 1.393(4)
C139 C140 1.484(4)
C140 C141 1.398(4)
C140 C145 1.392(4)
C141 H141 0.9500
C141 C142 1.394(5)
C142 C143 1.394(4)
C142 C146 1.528(4)
C143 H143 0.9500
C143 C144 1.393(4)
C144 C145 1.391(5)
C144 C150 1.528(4)
C145 H145 0.9500
C146 C147 1.538(5)
C146 C148 1.517(5)
C146 C149 1.538(5)
C147 H14A 0.9800
C147 H14B 0.9800
C147 H14C 0.9800
C148 H14D 0.9800
C148 H14E 0.9800
C148 H14F 0.9800
C149 H14G 0.9800
C149 H14H 0.9800
C149 H14I 0.9800
C150 C151 1.539(5)
C150 C152 1.520(5)
C150 C153 1.526(5)
C151 H15A 0.9800
C151 H15B 0.9800
C151 H15C 0.9800
C152 H15D 0.9800
C152 H15E 0.9800
C152 H15F 0.9800
C153 H15G 0.9800
C153 H15H 0.9800
C153 H15I 0.9800
C154 C155 1.378(4)
C154 C159 1.383(4)
C155 H155 0.9500
C155 C156 1.384(5)
C156 C157 1.392(5)
C156 C160 1.525(5)
C157 H157 0.9500
C157 C158 1.393(5)
C158 C159 1.392(5)
C158 C164 1.528(4)
C159 H159 0.9500
C160 C161 1.472(6)
C160 C162 1.638(8)
C160 C163 1.440(7)
C161 H16A 0.9800
C161 H16B 0.9800
C161 H16C 0.9800
C162 H16D 0.9800
C162 H16E 0.9800
C162 H16F 0.9800
C163 H16G 0.9800
C163 H16H 0.9800
C163 H16I 0.9800
C164 C165 1.529(5)
C164 C166 1.528(5)
C164 C167 1.533(5)
C165 H16J 0.9800
C165 H16K 0.9800
C165 H16L 0.9800
C166 H16M 0.9800
C166 H16N 0.9800
C166 H16O 0.9800
C167 H16P 0.9800
C167 H16Q 0.9800
C167 H16R 0.9800
Cl11 O11 1.430(4)
Cl11 O12 1.409(4)
Cl11 O13 1.422(5)
Cl11 O14 1.386(5)
Cl21 O21 1.423(4)
Cl21 O22 1.439(3)
Cl21 O23 1.435(4)
Cl21 O24 1.415(4)
Cl31 O31 1.396(4)
Cl31 O32 1.437(2)
Cl31 O33 1.407(3)
Cl31 O34 1.389(4)
Cl41 O41 1.431(3)
Cl41 O42 1.421(2)
Cl41 O43 1.441(2)
Cl41 O44 1.413(3)
N201 C201 1.121(5)
C201 C202 1.458(6)
C202 H20C 0.9800
C202 H20D 0.9800
C202 H20E 0.9800
N301 C301 1.127(6)
C301 C302 1.452(6)
C302 H30C 0.9800
C302 H30D 0.9800
C302 H30E 0.9800
N401 C401 1.06(2)
C401 C402 1.21(2)
C402 H40A 0.9800
C402 H40B 0.9800
C402 H40C 0.9800
N501 C501 1.126(7)
N501 C503 1.146(12)
C501 C502 1.445(11)
C502 H50A 0.9800
C502 H50B 0.9800
C502 H50C 0.9800
C503 C504 1.44(2)
C504 H50D 0.9800
C504 H50E 0.9800
C504 H50F 0.9800

loop_
_geom_torsion_atom_site_label_1
_geom_torsion_atom_site_label_2
_geom_torsion_atom_site_label_3
_geom_torsion_atom_site_label_4
_geom_torsion
Zn01 N2 C1 C2 -172.9(2)
Zn01 N2 C1 C32 9.0(4)
Zn01 N2 C5 C4 174.0(2)
Zn01 N2 C5 C6 -4.9(3)
Zn01 N1 C6 C5 -1.9(3)
Zn01 N1 C6 C7 178.9(2)
Zn01 N1 C10 C9 179.7(2)
Zn01 N1 C10 C11 -1.9(4)
Zn01 N3 C35 C34 -2.4(3)
Zn01 N3 C35 C36 172.2(2)
Zn01 N3 C39 C38 -167.7(2)
Zn01 N3 C39 C40 10.5(4)
Zn01 N4 N5 N6 178.8(2)
Zn01 N4 C34 C33 -179.20(18)
Zn01 N4 C34 C35 -4.9(3)
O1 C17 C18 C19 179.5(3)
O1 C20 C21 C22 -162.2(3)
O2 C24 C25 C26 -174.4(3)
O2 C24 C29 C28 174.0(3)
N2 C1 C2 C3 1.3(5)
N2 C1 C32 C31 86.3(3)
N2 C5 C6 N1 4.7(4)
N2 C5 C6 C7 -176.1(3)
N1 C6 C7 C8 1.5(5)
N1 C10 C11 C12 138.1(3)
N3 C35 C36 C37 -3.1(4)
N3 C39 C40 C41 56.0(4)
N3 C39 C40 C45 -125.8(3)
N4 N5 N6 C33 1.0(3)
N4 N5 N6 C54 -175.0(2)
N4 C34 C35 N3 4.9(4)
N4 C34 C35 C36 -169.7(3)
N5 N4 C34 C33 0.7(3)
N5 N4 C34 C35 174.9(2)
N5 N6 C33 C34 -0.6(3)
N5 N6 C54 C55 -147.2(3)
N5 N6 C54 C59 30.0(4)
N6 C33 C34 N4 0.0(3)
N6 C33 C34 C35 -172.8(3)
N6 C54 C55 C56 175.5(3)
N6 C54 C59 C58 -176.2(3)
C1 N2 C5 C4 1.8(4)
C1 N2 C5 C6 -177.1(3)
C1 C2 C3 C4 -0.1(5)
C2 C1 C32 C31 -91.8(4)
C2 C3 C4 C5 -0.3(5)
C3 C4 C5 N2 -0.5(5)
C3 C4 C5 C6 178.2(3)
C4 C5 C6 N1 -174.2(3)
C4 C5 C6 C7 5.0(5)
C5 N2 C1 C2 -2.1(4)
C5 N2 C1 C32 179.8(3)
C5 C6 C7 C8 -177.6(3)
C6 N1 C10 C9 -0.2(5)
C6 N1 C10 C11 178.2(3)
C6 C7 C8 C9 -0.5(5)
C7 C8 C9 C10 -0.8(5)
C8 C9 C10 N1 1.2(5)
C8 C9 C10 C11 -177.1(3)
C9 C10 C11 C12 -43.6(5)
C10 N1 C6 C5 178.0(3)
C10 N1 C6 C7 -1.2(4)
C10 C11 C12 C13 175.6(3)
C11 C12 C13 C14 63.7(4)
C12 C13 C14 C15 -124.8(3)
C12 C13 C14 C19 57.5(4)
C13 C14 C15 C16 -177.1(3)
C13 C14 C19 C18 177.3(3)
C14 C15 C16 C17 -0.2(5)
C15 C14 C19 C18 -0.5(5)
C15 C16 C17 O1 -179.1(3)
C15 C16 C17 C18 -0.6(5)
C16 C17 C18 C19 0.8(5)
C17 O1 C20 C21 165.5(2)
C17 C18 C19 C14 -0.3(5)
C19 C14 C15 C16 0.7(5)
C20 O1 C17 C16 11.0(4)
C20 O1 C17 C18 -167.5(3)
C20 C21 C22 C23 61.1(4)
C21 C22 C23 O2 58.8(3)
C23 O2 C24 C25 -174.9(3)
C23 O2 C24 C29 8.4(4)
C24 O2 C23 C22 -169.2(2)
C24 C25 C26 C27 -0.2(5)
C25 C24 C29 C28 -2.5(4)
C25 C26 C27 C28 -1.8(4)
C25 C26 C27 C30 -179.9(3)
C26 C27 C28 C29 1.7(5)
C26 C27 C30 C31 -95.2(4)
C27 C28 C29 C24 0.5(5)
C27 C30 C31 C32 65.7(4)
C28 C27 C30 C31 86.8(4)
C29 C24 C25 C26 2.4(4)
C30 C27 C28 C29 179.8(3)
C30 C31 C32 C1 165.2(3)
C32 C1 C2 C3 179.4(3)
C33 N6 C54 C55 37.7(4)
C33 N6 C54 C59 -145.1(3)
C33 C34 C35 N3 177.1(3)
C33 C34 C35 C36 2.5(5)
C34 N4 N5 N6 -1.0(3)
C34 C35 C36 C37 171.0(3)
C35 N3 C39 C38 0.0(4)
C35 N3 C39 C40 178.2(3)
C35 C36 C37 C38 0.7(5)
C36 C37 C38 C39 1.9(5)
C37 C38 C39 N3 -2.3(5)
C37 C38 C39 C40 179.5(3)
C38 C39 C40 C41 -125.8(3)
C38 C39 C40 C45 52.4(4)
C39 N3 C35 C34 -171.8(2)
C39 N3 C35 C36 2.8(4)
C39 C40 C41 C42 178.7(3)
C39 C40 C45 C44 178.4(3)
C40 C41 C42 C43 2.2(4)
C40 C41 C42 C46 -173.6(3)
C41 C40 C45 C44 -3.3(5)
C41 C42 C43 C44 -2.3(5)
C41 C42 C46 C47 112.0(3)
C41 C42 C46 C48 -7.6(4)
C41 C42 C46 C49 -128.8(3)
C42 C43 C44 C45 -0.3(5)
C42 C43 C44 C50 -179.4(3)
C43 C42 C46 C47 -63.7(4)
C43 C42 C46 C48 176.7(3)
C43 C42 C46 C49 55.5(4)
C43 C44 C45 C40 3.2(5)
C43 C44 C50 C51 60.0(4)
C43 C44 C50 C52 -179.4(4)
C43 C44 C50 C53 -60.4(4)
C45 C40 C41 C42 0.5(4)
C45 C44 C50 C51 -119.0(4)
C45 C44 C50 C52 1.6(5)
C45 C44 C50 C53 120.6(4)
C46 C42 C43 C44 173.6(3)
C50 C44 C45 C40 -177.8(3)
C54 N6 C33 C34 174.8(3)
C54 C55 C56 C57 0.4(4)
C54 C55 C56 C64 -176.3(3)
C55 C54 C59 C58 0.9(4)
C55 C56 C57 C58 1.4(5)
C55 C56 C64 C65 -8.5(4)
C55 C56 C64 C66 111.3(3)
C55 C56 C64 C67 -130.1(3)
C56 C57 C58 C59 -2.0(5)
C56 C57 C58 C60 178.8(3)
C57 C56 C64 C65 174.9(3)
C57 C56 C64 C66 -65.4(4)
C57 C56 C64 C67 53.2(4)
C57 C58 C59 C54 0.8(4)
C57 C58 C60 C61 -130.7(3)
C57 C58 C60 C62 109.5(4)
C57 C58 C60 C63 -11.5(5)
C59 C54 C55 C56 -1.5(4)
C59 C58 C60 C61 50.1(4)
C59 C58 C60 C62 -69.7(4)
C59 C58 C60 C63 169.3(3)
C60 C58 C59 C54 -179.9(3)
C64 C56 C57 C58 178.1(3)
Zn02 N101 C101 C102 -178.7(2)
Zn02 N101 C101 C132 -0.8(4)
Zn02 N101 C105 C104 176.9(2)
Zn02 N101 C105 C106 -3.9(3)
Zn02 N102 C106 C105 -4.6(3)
Zn02 N102 C106 C107 174.2(2)
Zn02 N102 C110 C109 -173.2(2)
Zn02 N102 C110 C111 8.4(4)
Zn02 N103 C135 C134 -1.8(3)
Zn02 N103 C135 C136 173.7(2)
Zn02 N103 C139 C138 -170.9(2)
Zn02 N103 C139 C140 4.9(4)
Zn02 N104 N105 N106 177.5(2)
Zn02 N104 C134 C133 -178.25(19)
Zn02 N104 C134 C135 -3.4(3)
O101 C117 C118 C119 175.2(3)
O101 C120 C121 C122 62.5(4)
O102 C124 C125 C126 -177.9(3)
O102 C124 C129 C128 178.3(3)
N101 C101 C102 C103 1.7(5)
N101 C101 C132 C131 139.1(3)
N101 C105 C106 N102 5.9(4)
N101 C105 C106 C107 -172.9(3)
N102 C106 C107 C108 -0.3(5)
N102 C110 C111 C112 86.7(3)
N103 C135 C136 C137 -1.6(5)
N103 C139 C140 C141 62.5(4)
N103 C139 C140 C145 -119.2(3)
N104 N105 N106 C133 0.2(3)
N104 N105 N106 C154 -173.5(2)
N104 C134 C135 N103 3.5(4)
N104 C134 C135 C136 -172.0(3)
N105 N104 C134 C133 -0.1(3)
N105 N104 C134 C135 174.7(3)
N105 N106 C133 C134 -0.3(3)
N105 N106 C154 C155 39.1(4)
N105 N106 C154 C159 -140.4(3)
N106 C133 C134 N104 0.2(3)
N106 C133 C134 C135 -173.3(3)
N106 C154 C155 C156 178.6(3)
N106 C154 C159 C158 179.6(3)
C101 N101 C105 C104 -1.8(4)
C101 N101 C105 C106 177.3(3)
C101 C102 C103 C104 -1.2(5)
C102 C101 C132 C131 -43.0(4)
C102 C103 C104 C105 -0.7(5)
C103 C104 C105 N101 2.3(5)
C103 C104 C105 C106 -176.8(3)
C104 C105 C106 N102 -175.0(3)
C104 C105 C106 C107 6.2(5)
C105 N101 C101 C102 -0.2(4)
C105 N101 C101 C132 177.8(3)
C105 C106 C107 C108 178.4(3)
C106 N102 C110 C109 -2.4(4)
C106 N102 C110 C111 179.1(3)
C106 C107 C108 C109 -1.0(5)
C107 C108 C109 C110 0.5(5)
C108 C109 C110 N102 1.2(5)
C108 C109 C110 C111 179.6(3)
C109 C110 C111 C112 -91.7(4)
C110 N102 C106 C105 -176.7(3)
C110 N102 C106 C107 2.0(4)
C110 C111 C112 C113 165.8(3)
C111 C112 C113 C114 66.2(4)
C112 C113 C114 C115 -93.8(4)
C112 C113 C114 C119 87.2(4)
C113 C114 C115 C116 179.5(3)
C113 C114 C119 C118 -179.7(3)
C114 C115 C116 C117 -0.5(5)
C115 C114 C119 C118 1.2(5)
C115 C116 C117 O101 -175.6(3)
C115 C116 C117 C118 2.7(5)
C116 C117 C118 C119 -3.0(5)
C117 O101 C120 C121 -172.7(3)
C117 C118 C119 C114 1.0(5)
C119 C114 C115 C116 -1.4(5)
C120 O101 C117 C116 -178.7(3)
C120 O101 C117 C118 3.1(4)
C120 C121 C122 C123 63.9(4)
C121 C122 C123 O102 -157.8(3)
C123 O102 C124 C125 6.3(5)
C123 O102 C124 C129 -172.7(3)
C124 O102 C123 C122 160.4(3)
C124 C125 C126 C127 -0.4(5)
C125 C124 C129 C128 -0.7(5)
C125 C126 C127 C128 -0.4(5)
C125 C126 C127 C130 -178.0(3)
C126 C127 C128 C129 0.6(5)
C126 C127 C130 C131 -120.1(4)
C127 C128 C129 C124 -0.1(5)
C127 C130 C131 C132 64.0(4)
C128 C127 C130 C131 62.3(4)
C129 C124 C125 C126 0.9(5)
C130 C127 C128 C129 178.3(3)
C130 C131 C132 C101 173.2(3)
C132 C101 C102 C103 -176.1(3)
C133 N106 C154 C155 -133.3(3)
C133 N106 C154 C159 47.1(4)
C133 C134 C135 N103 176.5(3)
C133 C134 C135 C136 1.0(5)
C134 N104 N105 N106 -0.1(3)
C134 C135 C136 C137 173.5(3)
C135 N103 C139 C138 -1.2(4)
C135 N103 C139 C140 174.5(3)
C135 C136 C137 C138 -0.7(5)
C136 C137 C138 C139 1.9(5)
C137 C138 C139 N103 -1.0(5)
C137 C138 C139 C140 -176.7(3)
C138 C139 C140 C141 -121.7(3)
C138 C139 C140 C145 56.6(4)
C139 N103 C135 C134 -173.0(3)
C139 N103 C135 C136 2.5(4)
C139 C140 C141 C142 178.4(3)
C139 C140 C145 C144 178.9(3)
C140 C141 C142 C143 2.2(4)
C140 C141 C142 C146 -174.2(3)
C141 C140 C145 C144 -2.8(5)
C141 C142 C143 C144 -2.1(5)
C141 C142 C146 C147 114.3(3)
C141 C142 C146 C148 -6.1(4)
C141 C142 C146 C149 -127.8(3)
C142 C143 C144 C145 -0.4(5)
C142 C143 C144 C150 -179.0(3)
C143 C142 C146 C147 -62.1(4)
C143 C142 C146 C148 177.6(3)
C143 C142 C146 C149 55.8(4)
C143 C144 C145 C140 2.8(4)
C143 C144 C150 C151 62.9(4)
C143 C144 C150 C152 -177.4(3)
C143 C144 C150 C153 -56.4(4)
C145 C140 C141 C142 0.2(5)
C145 C144 C150 C151 -115.6(3)
C145 C144 C150 C152 4.1(4)
C145 C144 C150 C153 125.1(3)
C146 C142 C143 C144 174.5(3)
C150 C144 C145 C140 -178.6(3)
C154 N106 C133 C134 172.6(3)
C154 C155 C156 C157 1.7(5)
C154 C155 C156 C160 -177.0(3)
C155 C154 C159 C158 0.0(4)
C155 C156 C157 C158 0.1(5)
C155 C156 C160 C161 5.5(6)
C155 C156 C160 C162 118.0(4)
C155 C156 C160 C163 -130.8(5)
C156 C157 C158 C159 -1.9(5)
C156 C157 C158 C164 178.3(3)
C157 C156 C160 C161 -173.1(4)
C157 C156 C160 C162 -60.6(5)
C157 C156 C160 C163 50.6(6)
C157 C158 C159 C154 1.8(4)
C157 C158 C164 C165 63.3(4)
C157 C158 C164 C166 -176.2(3)
C157 C158 C164 C167 -56.2(4)
C159 C154 C155 C156 -1.8(5)
C159 C158 C164 C165 -116.5(4)
C159 C158 C164 C166 4.0(5)
C159 C158 C164 C167 124.0(3)
C160 C156 C157 C158 178.8(4)
C164 C158 C159 C154 -178.4(3)
